data_4336596
loop_
_publ_author_name
'David J. Nelson'
'Byron J. Truscott'
'Alexandra M. Z. Slawin'
'Steven P. Nolan'

_publ_section_title
;
 Synthesis and Reactivity of New Bis(N-heterocyclic carbene) Iridium(I)
 Complexes
;
_journal_name_full 'Inorganic Chemistry'
_journal_page_first 12674
_journal_page_last 12681
_journal_paper_doi 10.1021/ic4018773
_journal_volume 52
_journal_year 2013
_chemical_absolute_configuration ad
_chemical_formula_moiety 'C26 H46 Cl Ir N4'
_chemical_formula_sum 'C26 H46 Cl Ir N4'
_chemical_formula_weight 642.35
_space_group_IT_number 9
_symmetry_cell_setting monoclinic
_symmetry_Int_Tables_number 9
_symmetry_space_group_name_Hall 'C -2yc'
_symmetry_space_group_name_H-M 'C 1 c 1'
_atom_sites_solution_hydrogens geom
_atom_sites_solution_primary direct
_atom_sites_solution_secondary difmap
_cell_angle_alpha 90.0000
_cell_angle_beta 119.893(7)
_cell_angle_gamma 90.0000
_cell_formula_units_Z 8
_cell_length_a 35.964(13)
_cell_length_b 9.425(3)
_cell_length_c 19.587(8)
_cell_measurement_reflns_used 8703
_cell_measurement_temperature 93
_cell_measurement_theta_max 25.35
_cell_measurement_theta_min 2.08
_cell_volume 5756(4)
_computing_cell_refinement 'CrystalClear-SM Expert 2.0 rc13'
_computing_data_collection 'CrystalClear-SM Expert 2.0 rc13 (Rigaku, 2009)'
_computing_data_reduction 'CrystalClear-SM Expert 2.0 rc13'
_computing_molecular_graphics 'CrystalStructure 4.0'
_computing_publication_material 'CrystalStructure 4.0 (Rigaku, 2010)'
_computing_structure_refinement 'SHELXL97 (Sheldrick, 2008)'
_computing_structure_solution 'SIR2004 (Burla, et al., 2005)'
_diffrn_ambient_temperature 93
_diffrn_detector_area_resol_mean 14.629
_diffrn_measured_fraction_theta_full 0.998
_diffrn_measured_fraction_theta_max 0.995
_diffrn_measurement_device_type 'Rigaku Mercury70'
_diffrn_measurement_method \w
_diffrn_radiation_type 'Mo K\a'
_diffrn_radiation_wavelength 0.71075
_diffrn_reflns_av_R_equivalents 0.0858
_diffrn_reflns_limit_h_max 43
_diffrn_reflns_limit_h_min -36
_diffrn_reflns_limit_k_max 11
_diffrn_reflns_limit_k_min -9
_diffrn_reflns_limit_l_max 23
_diffrn_reflns_limit_l_min -23
_diffrn_reflns_number 17764
_diffrn_reflns_theta_full 25.00
_diffrn_reflns_theta_max 25.32
_diffrn_standards_number 0
_exptl_absorpt_coefficient_mu 4.764
_exptl_absorpt_correction_T_max 0.867
_exptl_absorpt_correction_T_min 0.423
_exptl_absorpt_correction_type multi-scan
_exptl_absorpt_process_details 'REQAB (Rigaku, 1998)'
_exptl_crystal_colour yellow
_exptl_crystal_density_diffrn 1.482
_exptl_crystal_description prism
_exptl_crystal_F_000 2592.00
_exptl_crystal_size_max 0.030
_exptl_crystal_size_mid 0.030
_exptl_crystal_size_min 0.030
_refine_diff_density_max 2.070
_refine_diff_density_min -1.720
_refine_ls_abs_structure_details 'Flack, H. D. (1983), Acta Cryst. A39, 876-881.  3775 Friedel Pairs'
_refine_ls_abs_structure_Flack 0.049(19)
_refine_ls_extinction_method none
_refine_ls_goodness_of_fit_ref 1.088
_refine_ls_hydrogen_treatment constr
_refine_ls_number_parameters 577
_refine_ls_number_reflns 9018
_refine_ls_number_restraints 62
_refine_ls_R_factor_gt 0.0774
_refine_ls_shift/su_max 0.000
_refine_ls_structure_factor_coef Fsqd
_refine_ls_weighting_details 'w = 1/[\s^2^(Fo^2^)+(0.0590P)^2^+21.7317P] where P=(Fo^2^+2Fc^2^)/3'
_refine_ls_weighting_scheme calc
_refine_ls_wR_factor_ref 0.1906
_reflns_number_gt 6771
_reflns_number_total 9018
_reflns_threshold_expression F^2^>2.0\s(F^2^)
_cod_data_source_file ic4018773_si_002_1.cif
_cod_data_source_block 8A
_cod_database_code 4336596

loop_
_symmetry_equiv_pos_site_id
_symmetry_equiv_pos_as_xyz
1 +X,+Y,+Z
2 +X,-Y,1/2+Z
3 1/2+X,1/2+Y,+Z
4 1/2+X,1/2-Y,1/2+Z

loop_
_atom_site_label
_atom_site_type_symbol
_atom_site_fract_x
_atom_site_fract_y
_atom_site_fract_z
_atom_site_U_iso_or_equiv
_atom_site_adp_type
_atom_site_occupancy
_atom_site_symmetry_multiplicity
_atom_site_calc_flag
_atom_site_refinement_flags
Ir1 Ir 0.77294(3) 0.31716(8) 0.76504(5) 0.0447(3) Uani 1.0 4 d .
Ir2 Ir 0.04718(3) 0.21101(8) 0.75006(5) 0.0454(3) Uani 1.0 4 d .
Cl1 Cl 0.7254(3) 0.4627(7) 0.6593(4) 0.084(3) Uani 1.0 4 d .
Cl2 Cl 0.0953(2) 0.3714(7) 0.7416(4) 0.0704(17) Uani 1.0 4 d .
N2 N 0.8422(5) 0.5419(18) 0.7866(9) 0.046(4) Uani 1.0 4 d .
N5 N 0.8082(6) 0.606(2) 0.8475(10) 0.054(5) Uani 1.0 4 d .
N22 N 0.6975(6) 0.1165(19) 0.7321(10) 0.049(5) Uani 1.0 4 d .
N25 N 0.7282(6) 0.0479(18) 0.6652(10) 0.051(5) Uani 1.0 4 d .
N42 N 0.1174(6) 0.1436(18) 0.9221(10) 0.046(4) Uani 1.0 4 d .
N45 N 0.0815(7) 0.3318(19) 0.9183(12) 0.053(5) Uani 1.0 4 d .
N62 N 0.0218(6) 0.1256(18) 0.5797(11) 0.054(5) Uani 1.0 4 d .
N65 N -0.0177(6) 0.3034(16) 0.5807(11) 0.047(5) Uani 1.0 4 d .
C1 C 0.8105(7) 0.495(2) 0.8020(11) 0.045(5) Uani 1.0 4 d .
C3 C 0.8560(10) 0.674(3) 0.8180(18) 0.073(8) Uani 1.0 4 d .
C4 C 0.8362(8) 0.707(3) 0.8559(16) 0.058(7) Uani 1.0 4 d .
C6 C 0.8511(9) 0.466(3) 0.7307(15) 0.077(8) Uani 1.0 4 d .
C7 C 0.8283(13) 0.539(3) 0.6530(19) 0.123(14) Uani 1.0 4 d .
C8 C 0.8994(11) 0.460(4) 0.766(2) 0.100(10) Uani 1.0 4 d .
C9 C 0.7766(7) 0.616(2) 0.8703(14) 0.052(6) Uani 1.0 4 d .
C10 C 0.7420(9) 0.734(3) 0.8171(17) 0.074(8) Uani 1.0 4 d .
C11 C 0.7979(9) 0.653(3) 0.9604(15) 0.070(8) Uani 1.0 4 d .
C12 C 0.7995(10) 0.204(3) 0.8712(14) 0.065(8) Uani 1.0 4 d .
C13 C 0.8215(7) 0.1663(19) 0.8288(14) 0.044(6) Uani 1.0 4 d .
C14 C 0.8683(8) 0.201(3) 0.8625(19) 0.082(9) Uani 1.0 4 d .
C15 C 0.8983(8) 0.090(3) 0.9204(16) 0.064(7) Uani 1.0 4 d .
C16 C 0.9046(7) 0.096(3) 1.0013(15) 0.069(8) Uani 1.0 4 d .
C17 C 0.8669(9) 0.047(3) 1.0093(15) 0.068(7) Uani 1.0 4 d .
C18 C 0.8401(8) 0.165(3) 1.0164(15) 0.053(6) Uani 1.0 4 d .
C19 C 0.8198(9) 0.270(3) 0.9490(16) 0.069(7) Uani 1.0 4 d .
C21 C 0.7309(7) 0.155(3) 0.7179(13) 0.044(5) Uani 1.0 4 d .
C23 C 0.6755(8) -0.006(2) 0.6898(13) 0.054(6) Uani 1.0 4 d .
C24 C 0.6954(7) -0.045(3) 0.6490(12) 0.048(6) Uani 1.0 4 d .
C26 C 0.6868(8) 0.192(2) 0.7842(14) 0.053(6) Uani 1.0 4 d .
C27 C 0.6411(9) 0.250(4) 0.7388(16) 0.083(9) Uani 1.0 4 d .
C28 C 0.6924(6) 0.099(3) 0.8502(11) 0.046(5) Uani 1.0 4 d .
C29 C 0.7575(10) 0.044(3) 0.6292(18) 0.075(9) Uani 1.0 4 d .
C30 C 0.7345(10) 0.098(3) 0.5466(18) 0.081(9) Uani 1.0 4 d .
C31 C 0.7800(9) -0.101(3) 0.6424(14) 0.066(7) Uani 1.0 4 d .
C41 C 0.0828(10) 0.220(3) 0.8679(15) 0.064(8) Uani 1.0 4 d .
C43 C 0.1344(8) 0.190(3) 0.9973(13) 0.059(7) Uani 1.0 4 d .
C44 C 0.1118(9) 0.307(3) 0.9956(15) 0.056(7) Uani 1.0 4 d .
C46 C 0.1333(8) 0.027(3) 0.8963(14) 0.057(6) Uani 1.0 4 d .
C47 C 0.1742(8) 0.072(3) 0.8963(17) 0.074(8) Uani 1.0 4 d .
C48 C 0.1427(10) -0.105(3) 0.9503(18) 0.089(9) Uani 1.0 4 d .
C49 C 0.0532(8) 0.452(3) 0.8880(14) 0.052(6) Uani 1.0 4 d .
C50 C 0.0804(9) 0.589(3) 0.9017(17) 0.091(10) Uani 1.0 4 d .
C51 C 0.0274(8) 0.468(3) 0.9305(14) 0.074(8) Uani 1.0 4 d .
C52 C 0.0215(10) 0.021(4) 0.7725(19) 0.092(6) Uani 1.0 4 d .
C53 C -0.0022(7) 0.149(4) 0.7713(17) 0.091(6) Uani 1.0 4 d .
C54 C -0.0499(7) 0.158(4) 0.7064(17) 0.109(7) Uani 1.0 4 d .
C55 C -0.0808(10) 0.105(3) 0.735(2) 0.098(6) Uani 1.0 4 d .
C56 C -0.0721(11) -0.054(3) 0.757(3) 0.111(7) Uani 1.0 4 d .
C57 C -0.0564(8) -0.199(3) 0.744(2) 0.100(7) Uani 1.0 4 d .
C58 C -0.0111(8) -0.211(4) 0.755(3) 0.095(6) Uani 1.0 4 d .
C59 C 0.0056(13) -0.090(4) 0.721(3) 0.125(7) Uani 1.0 4 d .
C61 C 0.0127(8) 0.212(3) 0.6272(14) 0.050(6) Uani 1.0 4 d .
C63 C -0.0053(8) 0.161(3) 0.5011(15) 0.065(7) Uani 1.0 4 d .
C64 C -0.0313(9) 0.276(3) 0.5025(17) 0.064(8) Uani 1.0 4 d .
C66 C 0.0555(7) 0.024(3) 0.6038(15) 0.059(6) Uani 1.0 4 d .
C67 C 0.0920(8) 0.093(3) 0.5981(16) 0.071(7) Uani 1.0 4 d .
C68 C 0.0400(8) -0.115(3) 0.5583(16) 0.072(8) Uani 1.0 4 d .
C69 C -0.0297(5) 0.429(2) 0.6085(14) 0.047(6) Uani 1.0 4 d .
C70 C -0.0104(10) 0.556(3) 0.5897(18) 0.081(9) Uani 1.0 4 d .
C71 C -0.0793(5) 0.443(3) 0.5636(14) 0.072(8) Uani 1.0 4 d .
H3 H 0.8764 0.7304 0.8130 0.0881 Uiso 1.0 4 calc R
H4 H 0.8409 0.7919 0.8854 0.0690 Uiso 1.0 4 calc R
H6 H 0.8398 0.3675 0.7242 0.0923 Uiso 1.0 4 calc R
H7A H 0.8395 0.6359 0.6582 0.1471 Uiso 1.0 4 calc R
H7B H 0.7976 0.5434 0.6350 0.1471 Uiso 1.0 4 calc R
H7C H 0.8328 0.4867 0.6146 0.1471 Uiso 1.0 4 calc R
H8A H 0.9122 0.4102 0.8165 0.1200 Uiso 1.0 4 calc R
H8B H 0.9110 0.5560 0.7735 0.1200 Uiso 1.0 4 calc R
H8C H 0.9061 0.4080 0.7298 0.1200 Uiso 1.0 4 calc R
H9 H 0.7617 0.5226 0.8610 0.0620 Uiso 1.0 4 calc R
H10A H 0.7295 0.7084 0.7614 0.0883 Uiso 1.0 4 calc R
H10B H 0.7560 0.8264 0.8265 0.0883 Uiso 1.0 4 calc R
H10C H 0.7193 0.7380 0.8308 0.0883 Uiso 1.0 4 calc R
H11A H 0.8129 0.7445 0.9705 0.0842 Uiso 1.0 4 calc R
H11B H 0.8184 0.5790 0.9916 0.0842 Uiso 1.0 4 calc R
H11C H 0.7756 0.6600 0.9752 0.0842 Uiso 1.0 4 calc R
H14A H 0.8742 0.2941 0.8895 0.0987 Uiso 1.0 4 calc R
H14B H 0.8745 0.2105 0.8187 0.0987 Uiso 1.0 4 calc R
H15A H 0.8871 -0.0048 0.8984 0.0774 Uiso 1.0 4 calc R
H15B H 0.9267 0.1001 0.9242 0.0774 Uiso 1.0 4 calc R
H16A H 0.9114 0.1955 1.0203 0.0832 Uiso 1.0 4 calc R
H16B H 0.9298 0.0375 1.0362 0.0832 Uiso 1.0 4 calc R
H17A H 0.8777 -0.0143 1.0564 0.0822 Uiso 1.0 4 calc R
H17B H 0.8479 -0.0116 0.9629 0.0822 Uiso 1.0 4 calc R
H18A H 0.8169 0.1213 1.0224 0.0633 Uiso 1.0 4 calc R
H18B H 0.8586 0.2189 1.0654 0.0633 Uiso 1.0 4 calc R
H19A H 0.7980 0.3266 0.9540 0.0823 Uiso 1.0 4 calc R
H19B H 0.8422 0.3370 0.9533 0.0823 Uiso 1.0 4 calc R
H23 H 0.6519 -0.0516 0.6898 0.0649 Uiso 1.0 4 calc R
H24 H 0.6877 -0.1239 0.6145 0.0579 Uiso 1.0 4 calc R
H26 H 0.7069 0.2744 0.8072 0.0639 Uiso 1.0 4 calc R
H27A H 0.6209 0.1705 0.7152 0.0995 Uiso 1.0 4 calc R
H27B H 0.6384 0.3137 0.6972 0.0995 Uiso 1.0 4 calc R
H27C H 0.6345 0.3015 0.7749 0.0995 Uiso 1.0 4 calc R
H28A H 0.7223 0.0668 0.8802 0.0549 Uiso 1.0 4 calc R
H28B H 0.6735 0.0161 0.8288 0.0549 Uiso 1.0 4 calc R
H28C H 0.6851 0.1517 0.8850 0.0549 Uiso 1.0 4 calc R
H29 H 0.7808 0.1145 0.6599 0.0897 Uiso 1.0 4 calc R
H30A H 0.7243 0.1946 0.5458 0.0966 Uiso 1.0 4 calc R
H30B H 0.7100 0.0361 0.5143 0.0966 Uiso 1.0 4 calc R
H30C H 0.7541 0.0980 0.5254 0.0966 Uiso 1.0 4 calc R
H31A H 0.7585 -0.1748 0.6142 0.0787 Uiso 1.0 4 calc R
H31B H 0.7956 -0.1230 0.6989 0.0787 Uiso 1.0 4 calc R
H31C H 0.8002 -0.0974 0.6226 0.0787 Uiso 1.0 4 calc R
H43 H 0.1577 0.1487 1.0427 0.0703 Uiso 1.0 4 calc R
H44 H 0.1162 0.3610 1.0398 0.0672 Uiso 1.0 4 calc R
H46 H 0.1110 0.0007 0.8414 0.0684 Uiso 1.0 4 calc R
H47A H 0.1960 0.0991 0.9498 0.0889 Uiso 1.0 4 calc R
H47B H 0.1678 0.1530 0.8609 0.0889 Uiso 1.0 4 calc R
H47C H 0.1848 -0.0072 0.8784 0.0889 Uiso 1.0 4 calc R
H48A H 0.1163 -0.1343 0.9493 0.1062 Uiso 1.0 4 calc R
H48B H 0.1645 -0.0805 1.0043 0.1062 Uiso 1.0 4 calc R
H48C H 0.1532 -0.1827 0.9312 0.1062 Uiso 1.0 4 calc R
H49 H 0.0332 0.4391 0.8303 0.0621 Uiso 1.0 4 calc R
H50A H 0.0963 0.5808 0.8733 0.1094 Uiso 1.0 4 calc R
H50B H 0.1006 0.6001 0.9581 0.1094 Uiso 1.0 4 calc R
H50C H 0.0614 0.6714 0.8823 0.1094 Uiso 1.0 4 calc R
H51A H 0.0471 0.4835 0.9868 0.0885 Uiso 1.0 4 calc R
H51B H 0.0108 0.3814 0.9233 0.0885 Uiso 1.0 4 calc R
H51C H 0.0079 0.5490 0.9086 0.0885 Uiso 1.0 4 calc R
H54A H -0.0544 0.0996 0.6608 0.1313 Uiso 1.0 4 calc R
H54B H -0.0570 0.2572 0.6885 0.1313 Uiso 1.0 4 calc R
H55A H -0.0761 0.1609 0.7814 0.1170 Uiso 1.0 4 calc R
H55B H -0.1109 0.1185 0.6927 0.1170 Uiso 1.0 4 calc R
H56A H -0.0539 -0.0455 0.8147 0.1335 Uiso 1.0 4 calc R
H56B H -0.1005 -0.0820 0.7489 0.1335 Uiso 1.0 4 calc R
H57A H -0.0772 -0.2318 0.6906 0.1200 Uiso 1.0 4 calc R
H57B H -0.0580 -0.2674 0.7815 0.1200 Uiso 1.0 4 calc R
H58A H -0.0099 -0.3013 0.7298 0.1140 Uiso 1.0 4 calc R
H58B H 0.0096 -0.2198 0.8116 0.1140 Uiso 1.0 4 calc R
H59A H 0.0283 -0.1280 0.7119 0.1503 Uiso 1.0 4 calc R
H59B H -0.0182 -0.0562 0.6703 0.1503 Uiso 1.0 4 calc R
H63 H -0.0064 0.1190 0.4561 0.0779 Uiso 1.0 4 calc R
H64 H -0.0535 0.3242 0.4582 0.0765 Uiso 1.0 4 calc R
H66 H 0.0662 0.0028 0.6606 0.0710 Uiso 1.0 4 calc R
H67A H 0.1015 0.1783 0.6311 0.0852 Uiso 1.0 4 calc R
H67B H 0.0821 0.1191 0.5433 0.0852 Uiso 1.0 4 calc R
H67C H 0.1159 0.0260 0.6163 0.0852 Uiso 1.0 4 calc R
H68A H 0.0291 -0.0978 0.5022 0.0864 Uiso 1.0 4 calc R
H68B H 0.0170 -0.1552 0.5656 0.0864 Uiso 1.0 4 calc R
H68C H 0.0640 -0.1825 0.5781 0.0864 Uiso 1.0 4 calc R
H69 H -0.0184 0.4231 0.6665 0.0563 Uiso 1.0 4 calc R
H70A H -0.0218 0.5613 0.5327 0.0977 Uiso 1.0 4 calc R
H70B H 0.0208 0.5458 0.6166 0.0977 Uiso 1.0 4 calc R
H70C H -0.0178 0.6431 0.6077 0.0977 Uiso 1.0 4 calc R
H71A H -0.0919 0.3584 0.5732 0.0863 Uiso 1.0 4 calc R
H71B H -0.0898 0.4524 0.5071 0.0863 Uiso 1.0 4 calc R
H71C H -0.0876 0.5273 0.5823 0.0863 Uiso 1.0 4 calc R
H12 H 0.7697 0.1842 0.8467 0.0776 Uiso 1.0 4 calc R
H13 H 0.8064 0.1192 0.7794 0.0527 Uiso 1.0 4 calc R
H52 H 0.0507 0.0150 0.8128 0.1110 Uiso 1.0 4 calc R
H53 H 0.0111 0.2227 0.8088 0.1092 Uiso 1.0 4 calc R

loop_
_atom_site_aniso_label
_atom_site_aniso_U_11
_atom_site_aniso_U_22
_atom_site_aniso_U_33
_atom_site_aniso_U_12
_atom_site_aniso_U_13
_atom_site_aniso_U_23
Ir1 0.0548(6) 0.0456(4) 0.0393(6) -0.0052(4) 0.0276(5) -0.0005(4)
Ir2 0.0434(5) 0.0492(4) 0.0415(6) -0.0063(4) 0.0196(5) 0.0021(4)
Cl1 0.099(5) 0.054(4) 0.057(5) -0.017(4) 0.007(4) 0.007(3)
Cl2 0.072(4) 0.079(4) 0.064(5) -0.037(4) 0.037(4) -0.011(3)
N2 0.045(10) 0.058(11) 0.032(10) 0.004(9) 0.016(9) 0.018(8)
N5 0.062(12) 0.080(13) 0.033(10) -0.007(11) 0.033(10) -0.015(9)
N22 0.049(10) 0.065(11) 0.041(11) -0.020(9) 0.028(9) -0.009(9)
N25 0.058(11) 0.053(11) 0.044(11) 0.003(9) 0.029(10) 0.009(9)
N42 0.042(10) 0.053(10) 0.027(10) 0.005(9) 0.007(9) -0.011(8)
N45 0.067(13) 0.058(11) 0.051(13) 0.007(10) 0.044(12) -0.009(9)
N62 0.060(12) 0.044(10) 0.056(13) -0.009(9) 0.027(11) -0.013(9)
N65 0.052(11) 0.036(9) 0.034(11) -0.004(8) 0.008(10) 0.009(7)
C1 0.060(13) 0.048(11) 0.016(10) -0.001(10) 0.009(10) 0.012(8)
C3 0.09(2) 0.036(12) 0.09(3) -0.019(12) 0.044(19) -0.013(13)
C4 0.076(17) 0.039(11) 0.083(19) -0.022(11) 0.059(16) -0.009(10)
C6 0.12(3) 0.080(17) 0.080(19) 0.028(16) 0.085(19) 0.018(14)
C7 0.25(5) 0.061(17) 0.11(3) -0.05(3) 0.13(3) -0.014(16)
C8 0.100(10) 0.100(11) 0.100(11) 0.000(5) 0.050(7) 0.000(5)
C9 0.054(13) 0.035(11) 0.076(17) 0.002(10) 0.039(13) 0.001(10)
C10 0.078(18) 0.083(17) 0.08(2) 0.044(15) 0.059(17) 0.032(15)
C11 0.09(2) 0.092(17) 0.062(17) -0.023(15) 0.064(17) -0.014(14)
C12 0.11(3) 0.052(13) 0.029(13) 0.000(13) 0.029(15) -0.005(10)
C13 0.061(14) 0.037(11) 0.056(15) 0.004(10) 0.047(13) 0.007(9)
C14 0.057(16) 0.12(3) 0.11(3) -0.007(15) 0.068(18) -0.001(18)
C15 0.040(13) 0.085(17) 0.080(19) 0.019(12) 0.039(14) 0.020(14)
C16 0.046(14) 0.09(2) 0.057(17) 0.005(14) 0.018(13) 0.028(15)
C17 0.095(19) 0.043(12) 0.064(17) 0.010(13) 0.037(15) 0.011(11)
C18 0.053(15) 0.070(15) 0.040(15) 0.016(12) 0.027(13) 0.018(11)
C19 0.074(18) 0.097(19) 0.059(18) -0.003(15) 0.052(16) -0.008(14)
C21 0.056(14) 0.045(11) 0.037(13) 0.015(10) 0.027(11) 0.019(9)
C23 0.090(16) 0.040(11) 0.054(14) -0.031(11) 0.052(13) -0.017(10)
C24 0.056(14) 0.054(13) 0.033(12) -0.001(11) 0.021(11) -0.001(9)
C26 0.060(15) 0.051(12) 0.055(16) -0.007(10) 0.034(13) -0.014(10)
C27 0.072(18) 0.11(2) 0.052(17) 0.057(17) 0.021(15) 0.021(16)
C28 0.041(12) 0.073(14) 0.022(11) 0.002(10) 0.015(10) -0.006(10)
C29 0.09(2) 0.086(18) 0.10(3) 0.003(16) 0.083(19) -0.022(16)
C30 0.12(3) 0.059(15) 0.10(3) 0.035(16) 0.09(2) 0.030(14)
C31 0.12(2) 0.048(13) 0.053(15) 0.027(14) 0.064(16) 0.002(11)
C41 0.10(2) 0.042(13) 0.042(15) -0.017(13) 0.027(15) -0.007(10)
C43 0.056(15) 0.079(17) 0.025(13) -0.026(13) 0.007(12) -0.003(11)
C44 0.075(18) 0.059(14) 0.051(16) -0.002(13) 0.044(15) -0.011(11)
C46 0.070(16) 0.046(12) 0.060(16) -0.007(11) 0.037(14) -0.004(11)
C47 0.072(17) 0.078(17) 0.10(3) -0.002(14) 0.061(17) -0.021(15)
C48 0.09(2) 0.069(17) 0.10(3) 0.028(16) 0.043(19) 0.008(15)
C49 0.061(15) 0.052(13) 0.039(14) 0.008(11) 0.023(12) 0.005(10)
C50 0.078(19) 0.074(18) 0.07(2) 0.018(15) 0.000(17) 0.016(15)
C51 0.068(16) 0.10(2) 0.042(15) 0.022(15) 0.021(13) -0.020(14)
C52 0.092(6) 0.092(6) 0.093(6) -0.0003(11) 0.046(3) 0.0002(11)
C53 0.091(6) 0.091(6) 0.091(6) -0.0001(11) 0.045(3) 0.0001(11)
C54 0.109(7) 0.109(7) 0.109(7) -0.0001(11) 0.055(4) 0.0002(11)
C55 0.098(6) 0.098(6) 0.098(6) -0.0001(11) 0.049(3) 0.0000(11)
C56 0.111(7) 0.111(7) 0.111(7) -0.0002(11) 0.056(4) 0.0002(11)
C57 0.100(7) 0.100(7) 0.100(7) 0.0000(11) 0.050(4) 0.0000(11)
C58 0.095(6) 0.095(7) 0.095(7) -0.0004(11) 0.047(4) 0.0001(11)
C59 0.125(7) 0.125(7) 0.125(7) -0.0001(11) 0.063(4) -0.0001(11)
C61 0.044(14) 0.074(17) 0.026(13) -0.006(12) 0.014(11) -0.006(11)
C63 0.063(16) 0.074(16) 0.041(15) 0.000(13) 0.014(13) -0.003(12)
C64 0.061(17) 0.051(15) 0.049(17) -0.011(12) 0.005(14) 0.016(11)
C66 0.046(13) 0.047(12) 0.081(18) 0.020(11) 0.029(13) 0.006(11)
C67 0.088(18) 0.059(14) 0.09(2) 0.020(13) 0.061(17) 0.025(13)
C68 0.055(15) 0.069(16) 0.059(17) -0.003(13) 0.003(14) -0.008(13)
C69 0.018(10) 0.036(11) 0.072(16) -0.000(8) 0.011(11) -0.007(10)
C70 0.11(3) 0.062(16) 0.11(3) 0.020(16) 0.08(2) 0.017(15)
C71 0.11(3) 0.058(14) 0.073(19) 0.011(14) 0.062(18) 0.006(12)

loop_
_atom_type_symbol
_atom_type_description
_atom_type_scat_dispersion_real
_atom_type_scat_dispersion_imag
_atom_type_scat_source
C C 0.0033 0.0016
;
International Tables for Crystallography
(1992, Vol. C, Tables 4.2.6.8 and 6.1.1.4)
;
H H 0.0000 0.0000
;
International Tables for Crystallography
(1992, Vol. C, Table 6.1.1.4)
;
Cl Cl 0.1484 0.1585
;
International Tables for Crystallography
(1992, Vol. C, Tables 4.2.6.8 and 6.1.1.4)
;
Ir Ir -1.4442 7.9887
;
International Tables for Crystallography
(1992, Vol. C, Tables 4.2.6.8 and 6.1.1.4)
;
N N 0.0061 0.0033
;
International Tables for Crystallography
(1992, Vol. C, Tables 4.2.6.8 and 6.1.1.4)
;

loop_
_geom_angle_atom_site_label_1
_geom_angle_atom_site_label_2
_geom_angle_atom_site_label_3
_geom_angle
_geom_angle_publ_flag
Cl1 Ir1 C1 84.0(5) yes
Cl1 Ir1 C12 160.0(11) yes
Cl1 Ir1 C13 159.2(9) yes
Cl1 Ir1 C21 89.3(6) yes
C1 Ir1 C12 99.9(8) yes
C1 Ir1 C13 97.9(8) yes
C1 Ir1 C21 173.4(7) yes
C12 Ir1 C13 40.3(13) yes
C12 Ir1 C21 86.4(9) yes
C13 Ir1 C21 88.4(8) yes
Cl2 Ir2 C41 89.1(10) yes
Cl2 Ir2 C52 161.3(9) yes
Cl2 Ir2 C53 155.9(9) yes
Cl2 Ir2 C61 87.2(8) yes
C41 Ir2 C52 83.9(11) yes
C41 Ir2 C53 84.4(13) yes
C41 Ir2 C61 176.3(12) yes
C52 Ir2 C53 40.4(13) yes
C52 Ir2 C61 99.7(11) yes
C53 Ir2 C61 98.9(11) yes
C1 N2 C3 110(3) yes
C1 N2 C6 121.0(18) yes
C3 N2 C6 128(3) yes
C1 N5 C4 109(3) yes
C1 N5 C9 124.3(19) yes
C4 N5 C9 126(3) yes
C21 N22 C23 112(3) yes
C21 N22 C26 124.3(18) yes
C23 N22 C26 123(3) yes
C21 N25 C24 111(3) yes
C21 N25 C29 123(2) yes
C24 N25 C29 126(2) yes
C41 N42 C43 115(2) yes
C41 N42 C46 119.6(19) yes
C43 N42 C46 125.8(17) yes
C41 N45 C44 110.1(19) yes
C41 N45 C49 123.0(18) yes
C44 N45 C49 127(3) yes
C61 N62 C63 109.2(19) yes
C61 N62 C66 127.9(19) yes
C63 N62 C66 123(3) yes
C61 N65 C64 111(3) yes
C61 N65 C69 124.5(19) yes
C64 N65 C69 123.9(17) yes
Ir1 C1 N2 130.8(16) yes
Ir1 C1 N5 126.7(19) yes
N2 C1 N5 102.4(17) yes
N2 C3 C4 107(3) yes
N5 C4 C3 110(3) yes
N2 C6 C7 109(3) yes
N2 C6 C8 108(3) yes
C7 C6 C8 114(4) yes
N5 C9 C10 109(3) yes
N5 C9 C11 110.6(18) yes
C10 C9 C11 111(2) yes
Ir1 C12 C13 70.5(14) yes
Ir1 C12 C19 124.0(17) yes
C13 C12 C19 125(3) yes
Ir1 C13 C12 69.3(12) yes
Ir1 C13 C14 121.7(16) yes
C12 C13 C14 120(3) yes
C13 C14 C15 113(3) yes
C14 C15 C16 116(3) yes
C15 C16 C17 115.5(19) yes
C16 C17 C18 115(2) yes
C17 C18 C19 117(3) yes
C12 C19 C18 114(3) yes
Ir1 C21 N22 128.6(17) yes
Ir1 C21 N25 130(2) yes
N22 C21 N25 101.7(17) yes
N22 C23 C24 105(3) yes
N25 C24 C23 109.7(19) yes
N22 C26 C27 110.6(19) yes
N22 C26 C28 110.6(18) yes
C27 C26 C28 111(3) yes
N25 C29 C30 111(3) yes
N25 C29 C31 111(3) yes
C30 C29 C31 116(3) yes
Ir2 C41 N42 133(3) yes
Ir2 C41 N45 126.1(15) yes
N42 C41 N45 100.3(18) yes
N42 C43 C44 107.2(18) yes
N45 C44 C43 108(3) yes
N42 C46 C47 109.5(19) yes
N42 C46 C48 111(3) yes
C47 C46 C48 110(2) yes
N45 C49 C50 109(2) yes
N45 C49 C51 110(3) yes
C50 C49 C51 109(3) yes
Ir2 C52 C53 67.7(18) yes
Ir2 C52 C59 124(4) yes
C53 C52 C59 126(3) yes
Ir2 C53 C52 72(2) yes
Ir2 C53 C54 122(3) yes
C52 C53 C54 117(3) yes
C53 C54 C55 113(3) yes
C54 C55 C56 109(3) yes
C55 C56 C57 149(4) yes
C56 C57 C58 119(3) yes
C57 C58 C59 119(3) yes
C52 C59 C58 111(4) yes
Ir2 C61 N62 124.5(15) yes
Ir2 C61 N65 127(2) yes
N62 C61 N65 108(2) yes
N62 C63 C64 105(3) yes
N65 C64 C63 107(2) yes
N62 C66 C67 108.3(19) yes
N62 C66 C68 112.4(16) yes
C67 C66 C68 114(3) yes
N65 C69 C70 107(3) yes
N65 C69 C71 109.1(16) yes
C70 C69 C71 109.5(18) yes
N2 C3 H3 126.337 no
C4 C3 H3 126.343 no
N5 C4 H4 124.785 no
C3 C4 H4 124.805 no
N2 C6 H6 108.618 no
C7 C6 H6 108.605 no
C8 C6 H6 108.605 no
C6 C7 H7A 109.467 no
C6 C7 H7B 109.474 no
C6 C7 H7C 109.467 no
H7A C7 H7B 109.488 no
H7A C7 H7C 109.452 no
H7B C7 H7C 109.479 no
C6 C8 H8A 109.479 no
C6 C8 H8B 109.481 no
C6 C8 H8C 109.483 no
H8A C8 H8B 109.456 no
H8A C8 H8C 109.461 no
H8B C8 H8C 109.467 no
N5 C9 H9 108.631 no
C10 C9 H9 108.622 no
C11 C9 H9 108.624 no
C9 C10 H10A 109.463 no
C9 C10 H10B 109.468 no
C9 C10 H10C 109.473 no
H10A C10 H10B 109.464 no
H10A C10 H10C 109.475 no
H10B C10 H10C 109.485 no
C9 C11 H11A 109.476 no
C9 C11 H11B 109.478 no
C9 C11 H11C 109.468 no
H11A C11 H11B 109.484 no
H11A C11 H11C 109.466 no
H11B C11 H11C 109.456 no
Ir1 C12 H12 75.935 no
C13 C12 H12 117.608 no
C19 C12 H12 117.606 no
Ir1 C13 H13 80.066 no
C12 C13 H13 119.840 no
C14 C13 H13 119.837 no
C13 C14 H14A 108.885 no
C13 C14 H14B 108.884 no
C15 C14 H14A 108.892 no
C15 C14 H14B 108.885 no
H14A C14 H14B 107.722 no
C14 C15 H15A 108.225 no
C14 C15 H15B 108.217 no
C16 C15 H15A 108.215 no
C16 C15 H15B 108.211 no
H15A C15 H15B 107.358 no
C15 C16 H16A 108.396 no
C15 C16 H16B 108.397 no
C17 C16 H16A 108.412 no
C17 C16 H16B 108.415 no
H16A C16 H16B 107.463 no
C16 C17 H17A 108.486 no
C16 C17 H17B 108.500 no
C18 C17 H17A 108.478 no
C18 C17 H17B 108.483 no
H17A C17 H17B 107.500 no
C17 C18 H18A 108.136 no
C17 C18 H18B 108.140 no
C19 C18 H18A 108.122 no
C19 C18 H18B 108.129 no
H18A C18 H18B 107.310 no
C12 C19 H19A 108.814 no
C12 C19 H19B 108.823 no
C18 C19 H19A 108.812 no
C18 C19 H19B 108.816 no
H19A C19 H19B 107.689 no
N22 C23 H23 127.529 no
C24 C23 H23 127.523 no
N25 C24 H24 125.145 no
C23 C24 H24 125.134 no
N22 C26 H26 108.280 no
C27 C26 H26 108.252 no
C28 C26 H26 108.262 no
C26 C27 H27A 109.478 no
C26 C27 H27B 109.474 no
C26 C27 H27C 109.468 no
H27A C27 H27B 109.479 no
H27A C27 H27C 109.459 no
H27B C27 H27C 109.469 no
C26 C28 H28A 109.455 no
C26 C28 H28B 109.467 no
C26 C28 H28C 109.471 no
H28A C28 H28B 109.479 no
H28A C28 H28C 109.477 no
H28B C28 H28C 109.478 no
N25 C29 H29 105.805 no
C30 C29 H29 105.820 no
C31 C29 H29 105.819 no
C29 C30 H30A 109.484 no
C29 C30 H30B 109.481 no
C29 C30 H30C 109.458 no
H30A C30 H30B 109.490 no
H30A C30 H30C 109.459 no
H30B C30 H30C 109.456 no
C29 C31 H31A 109.457 no
C29 C31 H31B 109.466 no
C29 C31 H31C 109.467 no
H31A C31 H31B 109.473 no
H31A C31 H31C 109.484 no
H31B C31 H31C 109.481 no
N42 C43 H43 126.403 no
C44 C43 H43 126.379 no
N45 C44 H44 126.189 no
C43 C44 H44 126.199 no
N42 C46 H46 108.750 no
C47 C46 H46 108.777 no
C48 C46 H46 108.765 no
C46 C47 H47A 109.460 no
C46 C47 H47B 109.468 no
C46 C47 H47C 109.461 no
H47A C47 H47B 109.480 no
H47A C47 H47C 109.481 no
H47B C47 H47C 109.477 no
C46 C48 H48A 109.474 no
C46 C48 H48B 109.475 no
C46 C48 H48C 109.476 no
H48A C48 H48B 109.458 no
H48A C48 H48C 109.469 no
H48B C48 H48C 109.475 no
N45 C49 H49 109.477 no
C50 C49 H49 109.471 no
C51 C49 H49 109.495 no
C49 C50 H50A 109.474 no
C49 C50 H50B 109.461 no
C49 C50 H50C 109.455 no
H50A C50 H50B 109.490 no
H50A C50 H50C 109.487 no
H50B C50 H50C 109.460 no
C49 C51 H51A 109.473 no
C49 C51 H51B 109.468 no
C49 C51 H51C 109.475 no
H51A C51 H51B 109.472 no
H51A C51 H51C 109.469 no
H51B C51 H51C 109.470 no
Ir2 C52 H52 79.017 no
C53 C52 H52 116.910 no
C59 C52 H52 116.896 no
Ir2 C53 H53 78.231 no
C52 C53 H53 121.515 no
C54 C53 H53 121.527 no
C53 C54 H54A 109.060 no
C53 C54 H54B 109.048 no
C55 C54 H54A 109.043 no
C55 C54 H54B 109.048 no
H54A C54 H54B 107.821 no
C54 C55 H55A 109.834 no
C54 C55 H55B 109.835 no
C56 C55 H55A 109.849 no
C56 C55 H55B 109.856 no
H55A C55 H55B 108.291 no
C55 C56 H56A 99.588 no
C55 C56 H56B 99.579 no
C57 C56 H56A 99.589 no
C57 C56 H56B 99.595 no
H56A C56 H56B 104.072 no
C56 C57 H57A 107.514 no
C56 C57 H57B 107.506 no
C58 C57 H57A 107.536 no
C58 C57 H57B 107.529 no
H57A C57 H57B 106.997 no
C57 C58 H58A 107.489 no
C57 C58 H58B 107.494 no
C59 C58 H58A 107.484 no
C59 C58 H58B 107.492 no
H58A C58 H58B 106.993 no
C52 C59 H59A 109.439 no
C52 C59 H59B 109.431 no
C58 C59 H59A 109.437 no
C58 C59 H59B 109.435 no
H59A C59 H59B 108.032 no
N62 C63 H63 127.308 no
C64 C63 H63 127.327 no
N65 C64 H64 126.734 no
C63 C64 H64 126.717 no
N62 C66 H66 107.381 no
C67 C66 H66 107.376 no
C68 C66 H66 107.382 no
C66 C67 H67A 109.468 no
C66 C67 H67B 109.477 no
C66 C67 H67C 109.473 no
H67A C67 H67B 109.471 no
H67A C67 H67C 109.480 no
H67B C67 H67C 109.458 no
C66 C68 H68A 109.470 no
C66 C68 H68B 109.481 no
C66 C68 H68C 109.468 no
H68A C68 H68B 109.475 no
H68A C68 H68C 109.467 no
H68B C68 H68C 109.466 no
N65 C69 H69 110.379 no
C70 C69 H69 110.374 no
C71 C69 H69 110.357 no
C69 C70 H70A 109.475 no
C69 C70 H70B 109.466 no
C69 C70 H70C 109.486 no
H70A C70 H70B 109.455 no
H70A C70 H70C 109.474 no
H70B C70 H70C 109.470 no
C69 C71 H71A 109.472 no
C69 C71 H71B 109.466 no
C69 C71 H71C 109.486 no
H71A C71 H71B 109.473 no
H71A C71 H71C 109.463 no
H71B C71 H71C 109.468 no

loop_
_geom_bond_atom_site_label_1
_geom_bond_atom_site_label_2
_geom_bond_distance
_geom_bond_publ_flag
Ir1 Cl1 2.358(6) yes
Ir1 C1 2.05(2) yes
Ir1 C12 2.10(3) yes
Ir1 C13 2.112(19) yes
Ir1 C21 2.02(2) yes
Ir2 Cl2 2.364(8) yes
Ir2 C41 2.01(3) yes
Ir2 C52 2.16(4) yes
Ir2 C53 2.10(4) yes
Ir2 C61 2.09(3) yes
N2 C1 1.39(4) yes
N2 C3 1.37(3) yes
N2 C6 1.47(4) yes
N5 C1 1.40(3) yes
N5 C4 1.34(4) yes
N5 C9 1.42(4) yes
N22 C21 1.41(4) yes
N22 C23 1.41(3) yes
N22 C26 1.45(4) yes
N25 C21 1.41(3) yes
N25 C24 1.37(3) yes
N25 C29 1.53(5) yes
N42 C41 1.37(3) yes
N42 C43 1.36(3) yes
N42 C46 1.44(4) yes
N45 C41 1.46(4) yes
N45 C44 1.38(3) yes
N45 C49 1.44(3) yes
N62 C61 1.39(4) yes
N62 C63 1.39(3) yes
N62 C66 1.42(3) yes
N65 C61 1.33(3) yes
N65 C64 1.38(4) yes
N65 C69 1.46(3) yes
C3 C4 1.30(6) yes
C6 C7 1.49(4) yes
C6 C8 1.52(5) yes
C9 C10 1.60(3) yes
C9 C11 1.57(4) yes
C12 C13 1.45(5) yes
C12 C19 1.46(4) yes
C13 C14 1.51(4) yes
C14 C15 1.52(4) yes
C15 C16 1.49(5) yes
C16 C17 1.51(5) yes
C17 C18 1.52(4) yes
C18 C19 1.52(4) yes
C23 C24 1.36(4) yes
C26 C27 1.53(4) yes
C26 C28 1.49(4) yes
C29 C30 1.49(5) yes
C29 C31 1.55(4) yes
C43 C44 1.36(4) yes
C46 C47 1.53(5) yes
C46 C48 1.55(4) yes
C49 C50 1.56(4) yes
C49 C51 1.53(5) yes
C52 C53 1.47(5) yes
C52 C59 1.36(5) yes
C53 C54 1.55(3) yes
C54 C55 1.55(6) yes
C55 C56 1.55(3) yes
C56 C57 1.55(4) yes
C57 C58 1.55(5) yes
C58 C59 1.58(6) yes
C63 C64 1.44(4) yes
C66 C67 1.52(5) yes
C66 C68 1.53(4) yes
C69 C70 1.51(4) yes
C69 C71 1.55(2) yes
C3 H3 0.950 no
C4 H4 0.950 no
C6 H6 1.000 no
C7 H7A 0.980 no
C7 H7B 0.980 no
C7 H7C 0.980 no
C8 H8A 0.980 no
C8 H8B 0.980 no
C8 H8C 0.980 no
C9 H9 1.000 no
C10 H10A 0.980 no
C10 H10B 0.980 no
C10 H10C 0.980 no
C11 H11A 0.980 no
C11 H11B 0.980 no
C11 H11C 0.980 no
C12 H12 0.950 no
C13 H13 0.950 no
C14 H14A 0.990 no
C14 H14B 0.990 no
C15 H15A 0.990 no
C15 H15B 0.990 no
C16 H16A 0.990 no
C16 H16B 0.990 no
C17 H17A 0.990 no
C17 H17B 0.990 no
C18 H18A 0.990 no
C18 H18B 0.990 no
C19 H19A 0.990 no
C19 H19B 0.990 no
C23 H23 0.950 no
C24 H24 0.950 no
C26 H26 1.000 no
C27 H27A 0.980 no
C27 H27B 0.980 no
C27 H27C 0.980 no
C28 H28A 0.980 no
C28 H28B 0.980 no
C28 H28C 0.980 no
C29 H29 1.000 no
C30 H30A 0.980 no
C30 H30B 0.980 no
C30 H30C 0.980 no
C31 H31A 0.980 no
C31 H31B 0.980 no
C31 H31C 0.980 no
C43 H43 0.950 no
C44 H44 0.950 no
C46 H46 1.000 no
C47 H47A 0.980 no
C47 H47B 0.980 no
C47 H47C 0.980 no
C48 H48A 0.980 no
C48 H48B 0.980 no
C48 H48C 0.980 no
C49 H49 1.000 no
C50 H50A 0.980 no
C50 H50B 0.980 no
C50 H50C 0.980 no
C51 H51A 0.980 no
C51 H51B 0.980 no
C51 H51C 0.980 no
C52 H52 0.950 no
C53 H53 0.950 no
C54 H54A 0.990 no
C54 H54B 0.990 no
C55 H55A 0.990 no
C55 H55B 0.990 no
C56 H56A 0.990 no
C56 H56B 0.990 no
C57 H57A 0.990 no
C57 H57B 0.990 no
C58 H58A 0.990 no
C58 H58B 0.990 no
C59 H59A 0.990 no
C59 H59B 0.990 no
C63 H63 0.950 no
C64 H64 0.950 no
C66 H66 1.000 no
C67 H67A 0.980 no
C67 H67B 0.980 no
C67 H67C 0.980 no
C68 H68A 0.980 no
C68 H68B 0.980 no
C68 H68C 0.980 no
C69 H69 1.000 no
C70 H70A 0.980 no
C70 H70B 0.980 no
C70 H70C 0.980 no
C71 H71A 0.980 no
C71 H71B 0.980 no
C71 H71C 0.980 no

loop_
_geom_contact_atom_site_label_1
_geom_contact_atom_site_label_2
_geom_contact_distance
_geom_contact_publ_flag
_geom_contact_site_symmetry_2
Ir1 C6 3.50(4) no .
Ir1 C9 3.46(3) no .
Ir1 C26 3.50(3) no .
Ir1 C29 3.54(4) no .
Ir2 C46 3.46(2) no .
Ir2 C49 3.45(3) no .
Ir2 C66 3.50(3) no .
Ir2 C69 3.454(17) no .
N2 C9 3.55(4) no .
N2 C14 3.47(4) no .
N5 C6 3.59(5) no .
N22 C12 3.41(3) no .
N25 C13 3.47(3) no .
N42 C49 3.56(3) no .
N42 C52 3.43(3) no .
N45 C46 3.57(4) no .
N45 C53 3.42(3) no .
N65 C54 3.49(5) no .
N65 C66 3.58(3) no .
C1 C7 3.31(6) no .
C1 C10 3.46(4) no .
C1 C14 3.31(4) no .
C1 C19 3.45(4) no .
C3 C7 3.14(5) no .
C3 C8 3.02(6) no .
C3 C9 3.52(5) no .
C4 C6 3.57(5) no .
C4 C10 3.09(5) no .
C4 C11 3.03(5) no .
C6 C14 3.42(5) no .
C8 C14 3.59(6) no .
C12 C15 3.36(5) no .
C12 C16 3.49(4) no .
C12 C17 2.97(3) no .
C12 C26 3.53(4) no .
C13 C16 3.27(3) no .
C13 C17 3.27(4) no .
C13 C18 3.39(4) no .
C13 C29 3.60(4) no .
C14 C17 3.25(5) no .
C14 C19 3.05(6) no .
C15 C18 3.51(5) no .
C15 C19 3.57(5) no .
C16 C19 3.15(4) no .
C21 C27 3.57(5) no .
C21 C28 3.54(4) no .
C21 C30 3.46(5) no .
C23 C27 3.07(4) no .
C23 C28 3.05(4) no .
C24 C26 3.59(4) no .
C24 C30 3.26(5) no .
C24 C31 3.16(5) no .
C41 C47 3.35(5) no .
C41 C50 3.55(4) no .
C43 C47 3.16(5) no .
C43 C48 2.99(4) no .
C44 C46 3.58(4) no .
C44 C50 3.11(4) no .
C44 C51 3.05(4) no .
C46 C52 3.51(4) no .
C49 C53 3.58(4) no .
C52 C55 3.46(5) no .
C52 C56 3.30(6) no .
C52 C57 3.31(5) no .
C53 C56 3.06(5) no .
C53 C58 3.41(5) no .
C54 C57 3.48(5) no .
C54 C59 2.99(6) no .
C54 C61 3.35(5) no .
C54 C69 3.49(5) no .
C56 C59 3.22(7) no .
C59 C61 3.46(5) no .
C61 C67 3.37(5) no .
C61 C70 3.34(4) no .
C63 C67 3.11(4) no .
C63 C68 2.98(4) no .
C64 C70 3.03(4) no .
C64 C71 2.99(5) no .
Cl1 C43 3.54(2) no 4_554
C8 C55 3.53(5) no 1_655
C10 C23 3.47(3) no 1_565
C10 C24 3.54(4) no 1_565
C23 C10 3.47(3) no 1_545
C24 C10 3.54(4) no 1_545
C43 Cl1 3.54(2) no 4_455
C48 C50 3.48(4) no 1_545
C50 C48 3.48(4) no 1_565
C55 C8 3.53(5) no 1_455
Ir1 H6 2.9261 no .
Ir1 H9 2.8631 no .
Ir1 H14A 3.2255 no .
Ir1 H14B 3.4089 no .
Ir1 H19A 3.3447 no .
Ir1 H19B 3.2678 no .
Ir1 H26 2.9056 no .
Ir1 H29 2.9248 no .
Ir2 H46 2.8825 no .
Ir2 H49 2.8530 no .
Ir2 H54A 3.3368 no .
Ir2 H54B 3.3442 no .
Ir2 H59A 3.2741 no .
Ir2 H59B 3.2646 no .
Ir2 H66 2.9311 no .
Ir2 H69 2.8973 no .
Cl1 H7B 2.9610 no .
Cl1 H9 3.5326 no .
Cl1 H10A 3.0145 no .
Cl1 H30A 3.3530 no .
Cl2 H47B 3.2298 no .
Cl2 H49 3.5052 no .
Cl2 H50A 3.2331 no .
Cl2 H67A 2.9213 no .
Cl2 H70B 3.0538 no .
N2 H4 3.0634 no .
N2 H7A 2.6237 no .
N2 H7B 2.5780 no .
N2 H7C 3.2581 no .
N2 H8A 2.6000 no .
N2 H8B 2.6161 no .
N2 H8C 3.2677 no .
N2 H14A 2.9206 no .
N2 H14B 3.2823 no .
N5 H3 3.0823 no .
N5 H10A 2.6528 no .
N5 H10B 2.6926 no .
N5 H10C 3.2944 no .
N5 H11A 2.6732 no .
N5 H11B 2.6709 no .
N5 H11C 3.2894 no .
N5 H19A 3.4877 no .
N5 H19B 3.1109 no .
N22 H24 3.1231 no .
N22 H27A 2.6538 no .
N22 H27B 2.6435 no .
N22 H27C 3.2812 no .
N22 H28A 2.6168 no .
N22 H28B 2.6194 no .
N22 H28C 3.2567 no .
N22 H12 2.5249 no .
N22 H13 3.5457 no .
N25 H23 3.1568 no .
N25 H30A 2.6587 no .
N25 H30B 2.6907 no .
N25 H30C 3.3341 no .
N25 H31A 2.7700 no .
N25 H31B 2.7038 no .
N25 H31C 3.3803 no .
N25 H12 3.3502 no .
N25 H13 2.6625 no .
N42 H44 3.1016 no .
N42 H47A 2.6334 no .
N42 H47B 2.6268 no .
N42 H47C 3.2686 no .
N42 H48A 2.6774 no .
N42 H48B 2.6829 no .
N42 H48C 3.3033 no .
N42 H52 2.5864 no .
N42 H53 3.4112 no .
N45 H43 3.1251 no .
N45 H50A 2.6530 no .
N45 H50B 2.6344 no .
N45 H50C 3.2796 no .
N45 H51A 2.6527 no .
N45 H51B 2.6363 no .
N45 H51C 3.2758 no .
N45 H52 3.4826 no .
N45 H53 2.5788 no .
N62 H59A 3.4452 no .
N62 H59B 3.2728 no .
N62 H64 3.1750 no .
N62 H67A 2.5694 no .
N62 H67B 2.6003 no .
N62 H67C 3.2292 no .
N62 H68A 2.6842 no .
N62 H68B 2.6579 no .
N62 H68C 3.2833 no .
N65 H54A 3.1563 no .
N65 H54B 3.1035 no .
N65 H63 3.1808 no .
N65 H70A 2.5825 no .
N65 H70B 2.5810 no .
N65 H70C 3.2455 no .
N65 H71A 2.6504 no .
N65 H71B 2.6562 no .
N65 H71C 3.2963 no .
C1 H3 3.1741 no .
C1 H4 3.1494 no .
C1 H6 2.5447 no .
C1 H7B 3.0995 no .
C1 H9 2.5492 no .
C1 H10A 3.2955 no .
C1 H14A 2.8029 no .
C1 H14B 3.4403 no .
C1 H19A 3.5930 no .
C1 H19B 2.9879 no .
C1 H12 3.5751 no .
C1 H13 3.5638 no .
C3 H6 3.3137 no .
C3 H7A 2.9026 no .
C3 H7B 3.3567 no .
C3 H8A 3.2113 no .
C3 H8B 2.7596 no .
C4 H9 3.2379 no .
C4 H10A 3.3290 no .
C4 H10B 2.8733 no .
C4 H11A 2.7834 no .
C4 H11B 3.2611 no .
C6 H3 2.8563 no .
C6 H14A 3.2301 no .
C6 H14B 2.8380 no .
C7 H3 3.2647 no .
C7 H8A 3.3482 no .
C7 H8B 2.7283 no .
C7 H8C 2.7265 no .
C8 H3 2.9704 no .
C8 H7A 2.7040 no .
C8 H7B 3.3533 no .
C8 H7C 2.7379 no .
C8 H14A 3.3645 no .
C8 H14B 2.8839 no .
C9 H4 2.7394 no .
C9 H19A 3.0774 no .
C9 H19B 3.3638 no .
C10 H4 3.1641 no .
C10 H11A 2.8114 no .
C10 H11B 3.4631 no .
C10 H11C 2.7931 no .
C11 H4 2.9196 no .
C11 H10A 3.4576 no .
C11 H10B 2.8046 no .
C11 H10C 2.8134 no .
C11 H19A 3.0833 no .
C11 H19B 3.4179 no .
C12 H9 3.2605 no .
C12 H14A 2.6650 no .
C12 H14B 3.3293 no .
C12 H15A 3.5212 no .
C12 H17B 2.6963 no .
C12 H18A 2.8161 no .
C12 H18B 3.3092 no .
C12 H26 2.9914 no .
C12 H28A 3.1474 no .
C13 H6 3.0925 no .
C13 H15A 2.6095 no .
C13 H15B 3.3372 no .
C13 H16A 3.5370 no .
C13 H17B 2.8501 no .
C13 H19A 3.3281 no .
C13 H19B 2.6982 no .
C13 H29 2.9152 no .
C13 H31B 3.5227 no .
C14 H6 2.8409 no .
C14 H8A 2.9331 no .
C14 H16A 2.6812 no .
C14 H16B 3.3698 no .
C14 H17B 3.1402 no .
C14 H19B 2.7090 no .
C14 H12 3.4057 no .
C15 H17A 3.2517 no .
C15 H17B 2.5284 no .
C15 H19B 3.3429 no .
C15 H13 3.0865 no .
C16 H14A 2.6597 no .
C16 H14B 3.3548 no .
C16 H18A 3.3872 no .
C16 H18B 2.7786 no .
C16 H19B 2.9921 no .
C17 H14A 3.4069 no .
C17 H15A 2.6576 no .
C17 H15B 3.3506 no .
C17 H19A 3.4002 no .
C17 H19B 2.9122 no .
C17 H12 3.5959 no .
C18 H14A 3.4920 no .
C18 H16A 2.5426 no .
C18 H16B 3.2815 no .
C18 H12 3.0179 no .
C19 H9 3.0650 no .
C19 H11B 3.0326 no .
C19 H14A 2.7377 no .
C19 H16A 2.9501 no .
C19 H17A 3.4059 no .
C19 H17B 2.8085 no .
C19 H13 3.4194 no .
C21 H23 3.2601 no .
C21 H24 3.2109 no .
C21 H26 2.5639 no .
C21 H27B 3.4811 no .
C21 H28A 3.4467 no .
C21 H29 2.5863 no .
C21 H30A 3.2792 no .
C21 H12 2.2072 no .
C21 H13 2.3810 no .
C23 H26 3.3111 no .
C23 H27A 2.7994 no .
C23 H27B 3.3273 no .
C23 H28A 3.3095 no .
C23 H28B 2.7670 no .
C24 H29 3.3295 no .
C24 H30A 3.5148 no .
C24 H30B 3.0320 no .
C24 H31A 2.9436 no .
C24 H31B 3.3144 no .
C26 H23 2.8219 no .
C26 H12 2.5982 no .
C27 H23 3.0832 no .
C27 H28A 3.3325 no .
C27 H28B 2.6950 no .
C27 H28C 2.6534 no .
C28 H23 3.0722 no .
C28 H27A 2.6989 no .
C28 H27B 3.3259 no .
C28 H27C 2.6659 no .
C28 H12 2.9283 no .
C29 H24 2.8592 no .
C29 H13 2.6627 no .
C30 H24 3.3467 no .
C30 H31A 2.8217 no .
C30 H31B 3.3943 no .
C30 H31C 2.7720 no .
C31 H24 3.0925 no .
C31 H30A 3.4031 no .
C31 H30B 2.8311 no .
C31 H30C 2.7407 no .
C31 H13 3.1416 no .
C41 H43 3.1982 no .
C41 H44 3.2438 no .
C41 H46 2.4681 no .
C41 H47B 3.1908 no .
C41 H49 2.5876 no .
C41 H50A 3.4319 no .
C41 H52 2.2318 no .
C41 H53 2.2387 no .
C43 H46 3.2657 no .
C43 H47A 2.9282 no .
C43 H47B 3.4516 no .
C43 H48A 3.1696 no .
C43 H48B 2.7467 no .
C44 H49 3.3039 no .
C44 H50A 3.3771 no .
C44 H50B 2.8387 no .
C44 H51A 2.7981 no .
C44 H51B 3.2523 no .
C46 H43 2.7936 no .
C46 H52 2.5815 no .
C47 H43 3.2836 no .
C47 H48A 3.3677 no .
C47 H48B 2.7186 no .
C47 H48C 2.7040 no .
C48 H43 2.8818 no .
C48 H47A 2.7195 no .
C48 H47B 3.3719 no .
C48 H47C 2.6914 no .
C48 H52 3.2539 no .
C49 H44 2.8269 no .
C49 H53 2.6518 no .
C50 H44 3.1805 no .
C50 H51A 2.6819 no .
C50 H51B 3.3663 no .
C50 H51C 2.7033 no .
C51 H44 2.9952 no .
C51 H50A 3.3613 no .
C51 H50B 2.7122 no .
C51 H50C 2.6848 no .
C51 H53 3.1586 no .
C52 H46 2.8099 no .
C52 H54A 2.6139 no .
C52 H54B 3.3185 no .
C52 H56A 3.2668 no .
C52 H58A 3.2017 no .
C52 H58B 2.4991 no .
C52 H66 3.3070 no .
C53 H49 2.9958 no .
C53 H51B 3.5347 no .
C53 H55A 2.7626 no .
C53 H55B 3.4232 no .
C53 H56A 3.0178 no .
C53 H58B 3.5416 no .
C53 H59A 3.2628 no .
C53 H59B 2.6173 no .
C53 H69 3.1697 no .
C54 H56A 2.9138 no .
C54 H56B 3.2577 no .
C54 H59B 2.5817 no .
C54 H69 3.0067 no .
C54 H71A 2.9572 no .
C54 H52 3.4250 no .
C55 H57A 3.3123 no .
C55 H59B 3.4357 no .
C55 H53 3.0783 no .
C56 H54A 2.6900 no .
C56 H54B 3.3782 no .
C56 H58A 3.4513 no .
C56 H58B 3.0143 no .
C56 H59B 3.1465 no .
C57 H54A 3.2792 no .
C57 H55B 3.4436 no .
C57 H59A 3.4769 no .
C57 H59B 2.7940 no .
C58 H54A 3.3957 no .
C58 H56A 2.8310 no .
C58 H56B 3.3896 no .
C58 H52 2.8732 no .
C59 H46 3.4274 no .
C59 H54A 2.5883 no .
C59 H56A 3.4664 no .
C59 H57A 3.0391 no .
C59 H57B 3.4802 no .
C59 H66 3.0845 no .
C59 H68B 3.3311 no .
C59 H53 3.3641 no .
C61 H54A 2.9920 no .
C61 H54B 3.3034 no .
C61 H59A 3.5194 no .
C61 H59B 3.0436 no .
C61 H63 3.1893 no .
C61 H64 3.1459 no .
C61 H66 2.5990 no .
C61 H67A 3.1731 no .
C61 H69 2.5840 no .
C61 H70B 3.1790 no .
C61 H53 3.5862 no .
C63 H66 3.2556 no .
C63 H67A 3.3941 no .
C63 H67B 2.8534 no .
C63 H68A 2.7340 no .
C63 H68B 3.1835 no .
C64 H69 3.3109 no .
C64 H70A 2.7339 no .
C64 H70B 3.2834 no .
C64 H71A 3.2035 no .
C64 H71B 2.7155 no .
C66 H59A 3.0921 no .
C66 H59B 3.5699 no .
C66 H63 2.7741 no .
C67 H63 3.2418 no .
C67 H68A 2.7649 no .
C67 H68B 3.3814 no .
C67 H68C 2.7428 no .
C68 H59A 3.2400 no .
C68 H63 2.8885 no .
C68 H67A 3.3834 no .
C68 H67B 2.7771 no .
C68 H67C 2.7255 no .
C69 H54A 3.5231 no .
C69 H54B 2.7556 no .
C69 H64 2.8048 no .
C70 H64 3.1358 no .
C70 H71A 3.3485 no .
C70 H71B 2.6690 no .
C70 H71C 2.7209 no .
C71 H54B 2.7820 no .
C71 H64 2.8791 no .
C71 H70A 2.6702 no .
C71 H70B 3.3567 no .
C71 H70C 2.7001 no .
H3 H4 2.4032 no .
H3 H7A 2.7818 no .
H3 H8A 3.2687 no .
H3 H8B 2.4101 no .
H4 H10A 3.5894 no .
H4 H10B 2.6925 no .
H4 H11A 2.3815 no .
H4 H11B 3.2692 no .
H6 H7A 2.8389 no .
H6 H7B 2.3377 no .
H6 H7C 2.3240 no .
H6 H8A 2.3494 no .
H6 H8B 2.8601 no .
H6 H8C 2.3639 no .
H6 H14A 2.9156 no .
H6 H14B 2.2068 no .
H6 H29 3.0186 no .
H6 H13 3.0642 no .
H7A H8A 3.5902 no .
H7A H8B 2.5469 no .
H7A H8C 2.9951 no .
H7C H8B 3.0492 no .
H7C H8C 2.5816 no .
H8A H14A 2.6574 no .
H8A H14B 2.3339 no .
H8A H15B 3.4888 no .
H8C H14B 3.1257 no .
H9 H10A 2.4416 no .
H9 H10B 2.9255 no .
H9 H10C 2.4295 no .
H9 H11A 2.9030 no .
H9 H11B 2.4046 no .
H9 H11C 2.4124 no .
H9 H19A 2.4628 no .
H9 H19B 3.0810 no .
H9 H26 2.8986 no .
H9 H12 3.2272 no .
H10B H11A 2.6427 no .
H10B H11C 3.0650 no .
H10C H11A 3.1050 no .
H10C H11C 2.6325 no .
H11B H19A 2.4899 no .
H11B H19B 2.6724 no .
H11C H19A 3.3217 no .
H14A H15A 2.8463 no .
H14A H15B 2.4672 no .
H14A H16A 2.4082 no .
H14A H16B 3.5180 no .
H14A H17B 3.5508 no .
H14A H19A 3.5544 no .
H14A H19B 2.1153 no .
H14A H12 3.5719 no .
H14A H13 2.8420 no .
H14B H15A 2.4600 no .
H14B H15B 2.2381 no .
H14B H16A 3.4852 no .
H14B H19B 3.5711 no .
H14B H29 3.3769 no .
H14B H13 2.3352 no .
H15A H16A 2.8201 no .
H15A H16B 2.3824 no .
H15A H17A 3.2767 no .
H15A H17B 2.3132 no .
H15A H13 2.9108 no .
H15B H16A 2.3844 no .
H15B H16B 2.2198 no .
H15B H17B 3.4403 no .
H16A H17A 2.5930 no .
H16A H17B 2.7787 no .
H16A H18A 3.4894 no .
H16A H18B 2.4714 no .
H16A H19B 2.5361 no .
H16B H17A 2.1532 no .
H16B H17B 2.5940 no .
H16B H18B 3.3576 no .
H17A H18A 2.3266 no .
H17A H18B 2.3363 no .
H17B H18A 2.3396 no .
H17B H18B 2.8520 no .
H17B H19B 3.2910 no .
H17B H12 3.1809 no .
H17B H13 3.3625 no .
H18A H19A 2.2574 no .
H18A H19B 2.8333 no .
H18A H28A 3.1868 no .
H18A H12 3.0432 no .
H18B H19A 2.4076 no .
H18B H19B 2.2632 no .
H19A H26 3.1406 no .
H19A H28A 3.4034 no .
H19A H12 2.2636 no .
H19B H12 2.7945 no .
H23 H24 2.4873 no .
H23 H27A 2.5344 no .
H23 H27B 3.4898 no .
H23 H28A 3.4853 no .
H23 H28B 2.5132 no .
H24 H30B 2.8872 no .
H24 H31A 2.5951 no .
H24 H31B 3.3770 no .
H26 H27A 2.8649 no .
H26 H27B 2.3564 no .
H26 H27C 2.3657 no .
H26 H28A 2.3219 no .
H26 H28B 2.8388 no .
H26 H28C 2.3374 no .
H26 H12 2.1643 no .
H27A H28A 3.5975 no .
H27A H28B 2.5396 no .
H27A H28C 2.9614 no .
H27B H28B 3.5865 no .
H27B H28C 3.5394 no .
H27C H28A 3.5530 no .
H27C H28B 2.9737 no .
H27C H28C 2.4592 no .
H28A H12 2.3827 no .
H28C H12 3.4908 no .
H29 H30A 2.2724 no .
H29 H30B 2.8147 no .
H29 H30C 2.3148 no .
H29 H31A 2.8563 no .
H29 H31B 2.3386 no .
H29 H31C 2.3483 no .
H29 H13 2.0461 no .
H30B H31A 2.7248 no .
H30B H31C 3.1236 no .
H30C H31A 3.0633 no .
H30C H31C 2.5733 no .
H31B H13 2.6906 no .
H43 H44 2.4801 no .
H43 H47A 2.8163 no .
H43 H48A 3.1568 no .
H43 H48B 2.3396 no .
H44 H50B 2.6572 no .
H44 H51A 2.4516 no .
H44 H51B 3.3146 no .
H46 H47A 2.8716 no .
H46 H47B 2.3667 no .
H46 H47C 2.3753 no .
H46 H48A 2.3932 no .
H46 H48B 2.8896 no .
H46 H48C 2.3921 no .
H46 H59A 3.0379 no .
H46 H66 3.0739 no .
H46 H52 1.9571 no .
H47A H48B 2.5496 no .
H47A H48C 3.0006 no .
H47B H48C 3.5935 no .
H47C H48A 3.5831 no .
H47C H48B 2.9808 no .
H47C H48C 2.5037 no .
H48A H58B 3.5107 no .
H48A H52 2.8994 no .
H49 H50A 2.3975 no .
H49 H50B 2.8982 no .
H49 H50C 2.4140 no .
H49 H51A 2.8794 no .
H49 H51B 2.3925 no .
H49 H51C 2.3736 no .
H49 H54B 3.4927 no .
H49 H69 2.7977 no .
H49 H53 2.1523 no .
H50A H51A 3.5845 no .
H50A H51C 3.5876 no .
H50B H51A 2.5120 no .
H50B H51C 3.0111 no .
H50C H51A 2.9390 no .
H50C H51B 3.5897 no .
H50C H51C 2.5055 no .
H51B H53 2.7014 no .
H54A H55A 2.8915 no .
H54A H55B 2.4105 no .
H54A H56A 3.3033 no .
H54A H56B 3.3934 no .
H54A H57A 3.3544 no .
H54A H59A 3.3887 no .
H54A H59B 1.9078 no .
H54A H69 3.2921 no .
H54A H71A 2.8997 no .
H54A H52 3.5448 no .
H54A H53 2.9143 no .
H54B H55A 2.4191 no .
H54B H55B 2.3711 no .
H54B H59B 3.3605 no .
H54B H69 2.2700 no .
H54B H71A 2.1818 no .
H54B H71C 3.1197 no .
H54B H53 2.4313 no .
H55A H56A 2.0800 no .
H55A H56B 2.4206 no .
H55A H53 2.9659 no .
H55B H56A 2.7238 no .
H55B H56B 2.1248 no .
H55B H57A 3.5244 no .
H55B H71A 3.5566 no .
H56A H57A 2.7695 no .
H56A H57B 2.1736 no .
H56A H58B 2.8391 no .
H56A H53 3.4857 no .
H56B H57A 2.2262 no .
H56B H57B 2.1968 no .
H57A H58A 2.2425 no .
H57A H58B 2.8284 no .
H57A H59B 2.8693 no .
H57B H58A 2.4237 no .
H57B H58B 2.2423 no .
H58A H59A 2.2705 no .
H58A H59B 2.5362 no .
H58A H52 3.5701 no .
H58B H59A 2.5160 no .
H58B H59B 2.8780 no .
H58B H52 2.6555 no .
H59A H66 2.3988 no .
H59A H68B 2.6987 no .
H59A H68C 3.4817 no .
H59A H52 2.1870 no .
H59B H66 3.1863 no .
H59B H68B 3.0462 no .
H59B H52 2.7371 no .
H59B H53 3.5400 no .
H63 H64 2.5850 no .
H63 H67B 2.7635 no .
H63 H68A 2.3396 no .
H63 H68B 3.1918 no .
H64 H70A 2.6006 no .
H64 H70B 3.5870 no .
H64 H71A 3.1889 no .
H64 H71B 2.3071 no .
H66 H67A 2.3269 no .
H66 H67B 2.8492 no .
H66 H67C 2.3527 no .
H66 H68A 2.8593 no .
H66 H68B 2.3506 no .
H66 H68C 2.3526 no .
H66 H52 3.2976 no .
H67B H68A 2.6333 no .
H67B H68C 3.0692 no .
H67C H68A 3.0248 no .
H67C H68C 2.5538 no .
H69 H70A 2.8734 no .
H69 H70B 2.3801 no .
H69 H70C 2.3769 no .
H69 H71A 2.4248 no .
H69 H71B 2.9034 no .
H69 H71C 2.4053 no .
H69 H53 3.0840 no .
H70A H71A 3.5523 no .
H70A H71B 2.4619 no .
H70A H71C 2.9895 no .
H70B H71B 3.5648 no .
H70C H71A 3.6000 no .
H70C H71B 2.9562 no .
H70C H71C 2.5498 no .
H12 H13 2.3621 no .
H52 H53 2.3983 no .
Cl1 H43 2.5910 no 4_554
Cl1 H48B 2.9369 no 4_554
Cl2 H23 2.7863 no 3_455
Cl2 H27A 3.0890 no 3_455
Cl2 H28B 2.8109 no 3_455
N2 H31B 3.5871 no 1_565
N5 H71B 3.4776 no 2_665
N22 H10B 3.3834 no 1_545
N22 H44 3.4358 no 4_554
N25 H10B 3.4919 no 1_545
N62 H16B 3.3520 no 2_454
C3 H15A 3.3394 no 1_565
C3 H31B 2.9637 no 1_565
C3 H56B 3.4182 no 1_665
C3 H57B 3.5479 no 1_665
C3 H64 3.0365 no 2_665
C3 H71B 3.4248 no 2_665
C4 H15A 3.1435 no 1_565
C4 H17B 3.2728 no 1_565
C4 H31B 3.1106 no 1_565
C4 H64 3.4501 no 2_665
C4 H71B 3.2023 no 2_665
C7 H11B 3.2004 no 2_564
C7 H11C 3.5592 no 2_564
C7 H18B 3.3434 no 2_564
C7 H31A 3.4982 no 1_565
C7 H31C 3.5355 no 1_565
C8 H51C 3.5907 no 1_655
C8 H54B 3.2789 no 1_655
C8 H55A 2.9200 no 1_655
C8 H55B 3.4628 no 1_655
C8 H57A 3.5459 no 1_665
C8 H57B 2.9326 no 1_665
C9 H47C 3.5785 no 3_555
C10 H23 3.5717 no 1_565
C10 H28A 3.5722 no 1_565
C10 H47B 3.2716 no 3_555
C11 H7C 2.9430 no 2_565
C11 H30C 3.4050 no 2_565
C11 H71A 3.4466 no 2_665
C14 H55A 3.1357 no 1_655
C15 H4 3.3502 no 1_545
C15 H55A 3.3478 no 1_655
C15 H56A 3.5249 no 1_655
C16 H54A 3.2797 no 2_655
C16 H59B 3.1056 no 2_655
C16 H70C 3.5168 no 2_665
C17 H4 3.2076 no 1_545
C17 H11A 3.3188 no 1_545
C17 H54A 3.2197 no 2_655
C17 H57A 3.5449 no 2_655
C18 H7A 3.3574 no 2_565
C18 H31C 3.1248 no 2_555
C18 H57A 3.2808 no 2_655
C19 H71C 3.5868 no 2_665
C23 H10A 3.2042 no 1_545
C23 H10B 3.2133 no 1_545
C23 H10C 3.4054 no 1_545
C23 H44 2.9671 no 4_554
C24 H10A 3.0119 no 1_545
C24 H10B 3.2805 no 1_545
C24 H44 3.1012 no 4_554
C26 H47C 3.4017 no 3_555
C27 H47C 3.3039 no 3_555
C27 H66 3.3430 no 3_555
C27 H67C 3.3459 no 3_555
C27 H68C 3.0508 no 3_555
C28 H30B 3.2127 no 2_555
C28 H30C 3.5420 no 2_555
C28 H48C 3.3148 no 3_555
C30 H11C 3.3790 no 2_564
C30 H28A 3.4361 no 2_554
C30 H47A 3.3244 no 4_554
C31 H7A 3.1885 no 1_545
C31 H7B 3.4269 no 1_545
C31 H18A 3.2290 no 2_554
C43 H30A 3.0796 no 4_455
C43 H67C 3.4009 no 2_555
C43 H68C 3.5941 no 2_555
C44 H68C 3.1166 no 2_555
C46 H27C 3.2049 no 3_445
C47 H9 3.5768 no 3_445
C47 H10C 2.9666 no 3_445
C47 H11C 3.2821 no 3_445
C47 H27C 3.2881 no 3_445
C47 H30A 3.3765 no 4_455
C48 H27C 3.4151 no 3_445
C48 H28C 3.3433 no 3_445
C48 H50A 3.3651 no 1_545
C48 H50B 3.2058 no 1_545
C48 H50C 3.3000 no 1_545
C48 H67B 3.4679 no 2_555
C49 H58B 3.4533 no 1_565
C50 H48A 2.8540 no 1_565
C50 H48C 3.2114 no 1_565
C50 H58A 3.4726 no 1_565
C50 H58B 2.8941 no 1_565
C51 H70A 3.2799 no 2_565
C54 H8C 2.9993 no 1_455
C54 H16B 3.5499 no 2_454
C54 H17A 3.0992 no 2_454
C55 H8A 3.3600 no 1_455
C55 H8C 2.8861 no 1_455
C55 H14B 2.9854 no 1_455
C55 H15B 3.5832 no 1_455
C55 H17A 3.1596 no 2_454
C56 H3 3.2869 no 1_445
C56 H17A 3.4674 no 2_454
C56 H63 3.4641 no 2_555
C57 H3 3.3633 no 1_445
C57 H8B 2.7713 no 1_445
C57 H18B 3.3161 no 2_454
C58 H50C 2.7881 no 1_545
C58 H51C 3.5531 no 1_545
C58 H70C 3.0862 no 1_545
C59 H16B 3.3114 no 2_454
C59 H50C 3.5679 no 1_545
C59 H70C 3.1822 no 1_545
C61 H16B 3.5057 no 2_454
C63 H15B 3.2647 no 2_454
C63 H16B 3.3222 no 2_454
C63 H51C 3.4375 no 2_564
C63 H56A 3.3489 no 2_554
C64 H3 3.5379 no 2_464
C64 H16B 3.4734 no 2_454
C64 H51C 3.2665 no 2_564
C66 H27B 3.2790 no 3_445
C67 H27B 3.2026 no 3_445
C67 H48A 3.4565 no 2_554
C68 H15B 3.5862 no 2_454
C68 H27B 3.2826 no 3_445
C68 H51B 3.4078 no 2_554
C68 H70B 3.5722 no 1_545
C68 H70C 3.5277 no 1_545
C69 H58A 3.3016 no 1_565
C70 H16A 3.3810 no 2_464
C70 H51A 3.5548 no 2_564
C70 H58A 3.0455 no 1_565
C70 H68B 3.0119 no 1_565
C71 H8C 3.5605 no 1_455
C71 H11B 3.2232 no 2_464
C71 H16A 3.4854 no 2_464
C71 H19B 3.2935 no 2_464
H3 C56 3.2869 no 1_665
H3 C57 3.3633 no 1_665
H3 C64 3.5379 no 2_665
H3 H15A 2.9206 no 1_565
H3 H31B 2.9788 no 1_565
H3 H56A 3.2650 no 1_665
H3 H56B 2.5362 no 1_665
H3 H57A 3.5571 no 1_665
H3 H57B 2.7209 no 1_665
H3 H64 2.7499 no 2_665
H4 C15 3.3502 no 1_565
H4 C17 3.2076 no 1_565
H4 H15A 2.4629 no 1_565
H4 H17A 3.4475 no 1_565
H4 H17B 2.3267 no 1_565
H4 H31B 3.2737 no 1_565
H4 H64 3.4987 no 2_665
H4 H71A 3.5371 no 2_665
H4 H71B 3.3564 no 2_665
H4 H13 3.5769 no 1_565
H6 H55A 3.2886 no 1_655
H6 H55B 3.1828 no 1_655
H7A C18 3.3574 no 2_564
H7A C31 3.1885 no 1_565
H7A H11B 3.5862 no 2_564
H7A H18A 3.2888 no 2_564
H7A H18B 2.6240 no 2_564
H7A H19A 3.5222 no 2_564
H7A H31A 3.1486 no 1_565
H7A H31B 3.0901 no 1_565
H7A H31C 2.7970 no 1_565
H7A H56B 3.3246 no 1_665
H7A H57A 3.0053 no 1_665
H7A H57B 3.3724 no 1_665
H7B C31 3.4269 no 1_565
H7B H11B 3.4472 no 2_564
H7B H11C 3.4106 no 2_564
H7B H31A 2.9366 no 1_565
H7B H31B 3.3980 no 1_565
H7B H31C 3.3991 no 1_565
H7C C11 2.9430 no 2_564
H7C H11A 3.3476 no 2_564
H7C H11B 2.2828 no 2_564
H7C H11C 2.8283 no 2_564
H7C H18B 3.2205 no 2_564
H7C H19A 3.2612 no 2_564
H7C H71A 3.4112 no 1_655
H7C H71C 3.2447 no 1_655
H8A C55 3.3600 no 1_655
H8A H51B 3.1025 no 1_655
H8A H51C 3.2597 no 1_655
H8A H54B 3.5158 no 1_655
H8A H55A 2.5423 no 1_655
H8A H55B 3.4825 no 1_655
H8A H57B 3.4037 no 1_665
H8A H64 3.4757 no 2_665
H8B C57 2.7713 no 1_665
H8B H51C 3.1567 no 1_655
H8B H56B 3.4419 no 1_665
H8B H57A 2.7399 no 1_665
H8B H57B 1.9666 no 1_665
H8B H64 3.3749 no 2_665
H8C C54 2.9993 no 1_655
H8C C55 2.8861 no 1_655
H8C C71 3.5605 no 1_655
H8C H54B 2.3453 no 1_655
H8C H55A 2.4916 no 1_655
H8C H55B 2.8113 no 1_655
H8C H57A 3.5966 no 1_665
H8C H57B 3.2790 no 1_665
H8C H69 3.5032 no 1_655
H8C H71A 3.1397 no 1_655
H8C H71C 3.2108 no 1_655
H9 C47 3.5768 no 3_555
H9 H47B 3.5930 no 3_555
H9 H47C 2.9666 no 3_555
H10A C23 3.2042 no 1_565
H10A C24 3.0119 no 1_565
H10A H23 3.3118 no 1_565
H10A H24 2.9532 no 1_565
H10A H31B 3.5480 no 1_565
H10B N22 3.3834 no 1_565
H10B N25 3.4919 no 1_565
H10B C23 3.2133 no 1_565
H10B C24 3.2805 no 1_565
H10B H17B 3.4046 no 1_565
H10B H23 3.5385 no 1_565
H10B H28A 2.9974 no 1_565
H10B H28B 3.4854 no 1_565
H10B H31B 3.4718 no 1_565
H10B H12 3.4024 no 1_565
H10C C23 3.4054 no 1_565
H10C C47 2.9666 no 3_555
H10C H23 3.2809 no 1_565
H10C H28A 3.2322 no 1_565
H10C H28B 3.0855 no 1_565
H10C H47A 3.1277 no 3_555
H10C H47B 2.3438 no 3_555
H10C H47C 2.9832 no 3_555
H11A C17 3.3188 no 1_565
H11A H7C 3.3476 no 2_565
H11A H17A 3.0871 no 1_565
H11A H17B 2.6621 no 1_565
H11A H30C 3.1784 no 2_565
H11A H71A 3.1384 no 2_665
H11B C7 3.2004 no 2_565
H11B C71 3.2232 no 2_665
H11B H7A 3.5862 no 2_565
H11B H7B 3.4472 no 2_565
H11B H7C 2.2828 no 2_565
H11B H71A 2.8589 no 2_665
H11B H71B 3.1742 no 2_665
H11B H71C 3.0981 no 2_665
H11C C7 3.5592 no 2_565
H11C C30 3.3790 no 2_565
H11C C47 3.2821 no 3_555
H11C H7B 3.4106 no 2_565
H11C H7C 2.8283 no 2_565
H11C H30A 3.1209 no 2_565
H11C H30C 2.7440 no 2_565
H11C H47A 2.7110 no 3_555
H11C H47B 3.3755 no 3_555
H11C H47C 3.2531 no 3_555
H14A H71B 3.1166 no 2_665
H14B C55 2.9854 no 1_655
H14B H55A 2.2826 no 1_655
H14B H55B 2.9032 no 1_655
H14B H56A 3.5583 no 1_655
H14B H56B 3.3928 no 1_655
H15A C3 3.3394 no 1_545
H15A C4 3.1435 no 1_545
H15A H3 2.9206 no 1_545
H15A H4 2.4629 no 1_545
H15A H55A 3.5312 no 1_655
H15A H56A 3.2866 no 1_655
H15A H56B 3.2567 no 1_655
H15A H63 3.5776 no 2_655
H15A H64 3.5364 no 2_655
H15B C55 3.5832 no 1_655
H15B C63 3.2647 no 2_655
H15B C68 3.5862 no 2_655
H15B H55A 2.8087 no 1_655
H15B H56A 2.9089 no 1_655
H15B H56B 3.5147 no 1_655
H15B H63 2.9919 no 2_655
H15B H68A 3.2090 no 2_655
H15B H68B 3.0872 no 2_655
H16A C70 3.3810 no 2_665
H16A C71 3.4854 no 2_665
H16A H57A 3.1690 no 2_655
H16A H59B 3.0573 no 2_655
H16A H68B 3.4664 no 2_655
H16A H70A 3.2411 no 2_665
H16A H70C 2.7183 no 2_665
H16A H71B 3.3276 no 2_665
H16A H71C 2.8740 no 2_665
H16B N62 3.3520 no 2_655
H16B C54 3.5499 no 2_655
H16B C59 3.3114 no 2_655
H16B C61 3.5057 no 2_655
H16B C63 3.3222 no 2_655
H16B C64 3.4734 no 2_655
H16B H54A 2.5620 no 2_655
H16B H59B 2.3510 no 2_655
H16B H68B 3.0999 no 2_655
H16B H70C 3.4567 no 2_665
H17A C54 3.0992 no 2_655
H17A C55 3.1596 no 2_655
H17A C56 3.4674 no 2_655
H17A H4 3.4475 no 1_545
H17A H11A 3.0871 no 1_545
H17A H54A 2.4109 no 2_655
H17A H54B 3.3746 no 2_655
H17A H55B 2.6767 no 2_655
H17A H56B 3.5649 no 2_655
H17A H57A 3.2665 no 2_655
H17A H59B 3.3305 no 2_655
H17A H71A 3.3861 no 2_655
H17B C4 3.2728 no 1_545
H17B H4 2.3267 no 1_545
H17B H10B 3.4046 no 1_545
H17B H11A 2.6621 no 1_545
H18A C31 3.2290 no 2_555
H18A H7A 3.2888 no 2_565
H18A H30C 3.0843 no 2_555
H18A H31A 3.4139 no 2_555
H18A H31C 2.3313 no 2_555
H18B C7 3.3434 no 2_565
H18B C57 3.3161 no 2_655
H18B H7A 2.6240 no 2_565
H18B H7C 3.2205 no 2_565
H18B H31C 3.0518 no 2_555
H18B H56B 3.3871 no 2_655
H18B H57A 2.3915 no 2_655
H18B H71C 2.9898 no 2_665
H19A H7A 3.5222 no 2_565
H19A H7C 3.2612 no 2_565
H19B C71 3.2935 no 2_665
H19B H71B 2.9082 no 2_665
H19B H71C 2.8347 no 2_665
H23 Cl2 2.7863 no 3_545
H23 C10 3.5717 no 1_545
H23 H10A 3.3118 no 1_545
H23 H10B 3.5385 no 1_545
H23 H10C 3.2809 no 1_545
H23 H44 3.1220 no 4_554
H23 H67A 3.0009 no 3_545
H24 H10A 2.9532 no 1_545
H24 H44 3.3392 no 4_554
H24 H48B 3.3652 no 4_544
H24 H50B 3.1109 no 4_554
H26 H47C 2.8145 no 3_555
H27A Cl2 3.0890 no 3_545
H27A H44 3.3658 no 4_554
H27A H66 3.5673 no 3_555
H27A H68C 2.8008 no 3_555
H27A H70B 3.3376 no 3_545
H27B C66 3.2790 no 3_555
H27B C67 3.2026 no 3_555
H27B C68 3.2826 no 3_555
H27B H43 3.4426 no 4_554
H27B H44 3.2233 no 4_554
H27B H47C 3.5115 no 3_555
H27B H66 2.9283 no 3_555
H27B H67C 2.4270 no 3_555
H27B H68C 2.5272 no 3_555
H27C C46 3.2049 no 3_555
H27C C47 3.2881 no 3_555
H27C C48 3.4151 no 3_555
H27C H46 2.6508 no 3_555
H27C H47C 2.6408 no 3_555
H27C H48C 2.7936 no 3_555
H27C H50A 3.5449 no 3_545
H27C H59A 3.4425 no 3_555
H27C H66 3.0266 no 3_555
H27C H67C 3.5348 no 3_555
H27C H68C 3.4011 no 3_555
H28A C10 3.5722 no 1_545
H28A C30 3.4361 no 2_555
H28A H10B 2.9974 no 1_545
H28A H10C 3.2322 no 1_545
H28A H30B 3.0339 no 2_555
H28A H30C 2.9282 no 2_555
H28B Cl2 2.8109 no 3_545
H28B H10B 3.4854 no 1_545
H28B H10C 3.0855 no 1_545
H28B H30B 3.2275 no 2_555
H28B H47B 3.5031 no 3_545
H28B H50A 3.3520 no 3_545
H28C C48 3.3433 no 3_555
H28C H30B 2.8449 no 2_555
H28C H30C 3.5292 no 2_555
H28C H47C 3.2175 no 3_555
H28C H48C 2.3695 no 3_555
H28C H50A 3.1566 no 3_545
H30A C43 3.0796 no 4_554
H30A C47 3.3765 no 4_554
H30A H11C 3.1209 no 2_564
H30A H43 2.7895 no 4_554
H30A H47A 2.5384 no 4_554
H30A H47B 3.4607 no 4_554
H30B C28 3.2127 no 2_554
H30B H28A 3.0339 no 2_554
H30B H28B 3.2275 no 2_554
H30B H28C 2.8449 no 2_554
H30C C11 3.4050 no 2_564
H30C C28 3.5420 no 2_554
H30C H11A 3.1784 no 2_564
H30C H11C 2.7440 no 2_564
H30C H18A 3.0843 no 2_554
H30C H28A 2.9282 no 2_554
H30C H28C 3.5292 no 2_554
H30C H47A 3.4084 no 4_554
H31A C7 3.4982 no 1_545
H31A H7A 3.1486 no 1_545
H31A H7B 2.9366 no 1_545
H31A H18A 3.4139 no 2_554
H31B N2 3.5871 no 1_545
H31B C3 2.9637 no 1_545
H31B C4 3.1106 no 1_545
H31B H3 2.9788 no 1_545
H31B H4 3.2737 no 1_545
H31B H7A 3.0901 no 1_545
H31B H7B 3.3980 no 1_545
H31B H10A 3.5480 no 1_545
H31B H10B 3.4718 no 1_545
H31B H56B 3.3780 no 1_655
H31C C7 3.5355 no 1_545
H31C C18 3.1248 no 2_554
H31C H7A 2.7970 no 1_545
H31C H7B 3.3991 no 1_545
H31C H18A 2.3313 no 2_554
H31C H18B 3.0518 no 2_554
H31C H55B 3.4463 no 1_655
H31C H56B 3.1746 no 1_655
H43 Cl1 2.5910 no 4_455
H43 H27B 3.4426 no 4_455
H43 H30A 2.7895 no 4_455
H43 H67C 3.0341 no 2_555
H44 N22 3.4358 no 4_455
H44 C23 2.9671 no 4_455
H44 C24 3.1012 no 4_455
H44 H23 3.1220 no 4_455
H44 H24 3.3392 no 4_455
H44 H27A 3.3658 no 4_455
H44 H27B 3.2233 no 4_455
H44 H68C 2.8843 no 2_555
H46 H27C 2.6508 no 3_445
H47A C30 3.3244 no 4_455
H47A H10C 3.1277 no 3_445
H47A H11C 2.7110 no 3_445
H47A H30A 2.5384 no 4_455
H47A H30C 3.4084 no 4_455
H47B C10 3.2716 no 3_445
H47B H9 3.5930 no 3_445
H47B H10C 2.3438 no 3_445
H47B H11C 3.3755 no 3_445
H47B H28B 3.5031 no 3_455
H47B H30A 3.4607 no 4_455
H47C C9 3.5785 no 3_445
H47C C26 3.4017 no 3_445
H47C C27 3.3039 no 3_445
H47C H9 2.9666 no 3_445
H47C H10C 2.9832 no 3_445
H47C H11C 3.2531 no 3_445
H47C H26 2.8145 no 3_445
H47C H27B 3.5115 no 3_445
H47C H27C 2.6408 no 3_445
H47C H28C 3.2175 no 3_445
H48A C50 2.8540 no 1_545
H48A C67 3.4565 no 2_555
H48A H50A 2.9788 no 1_545
H48A H50B 2.5904 no 1_545
H48A H50C 2.5281 no 1_545
H48A H67B 2.6773 no 2_555
H48A H67C 3.4336 no 2_555
H48B Cl1 2.9369 no 4_455
H48B H24 3.3652 no 4_445
H48B H67B 3.4253 no 2_555
H48B H67C 3.4562 no 2_555
H48C C28 3.3148 no 3_445
H48C C50 3.2114 no 1_545
H48C H27C 2.7936 no 3_445
H48C H28C 2.3695 no 3_445
H48C H50A 2.8501 no 1_545
H48C H50B 3.0053 no 1_545
H48C H50C 3.2491 no 1_545
H49 H58A 3.0371 no 1_565
H49 H58B 3.2980 no 1_565
H50A C48 3.3651 no 1_565
H50A H27C 3.5449 no 3_455
H50A H28B 3.3520 no 3_455
H50A H28C 3.1566 no 3_455
H50A H48A 2.9788 no 1_565
H50A H48C 2.8501 no 1_565
H50A H58B 3.3111 no 1_565
H50B C48 3.2058 no 1_565
H50B H24 3.1109 no 4_455
H50B H48A 2.5904 no 1_565
H50B H48C 3.0053 no 1_565
H50B H58B 3.5314 no 1_565
H50B H67B 3.3671 no 2_565
H50C C48 3.3000 no 1_565
H50C C58 2.7881 no 1_565
H50C C59 3.5679 no 1_565
H50C H48A 2.5281 no 1_565
H50C H48C 3.2491 no 1_565
H50C H58A 2.8155 no 1_565
H50C H58B 1.9661 no 1_565
H50C H59A 3.4892 no 1_565
H50C H67B 3.4713 no 2_565
H50C H52 3.4601 no 1_565
H51A C70 3.5548 no 2_565
H51A H68C 3.2452 no 2_555
H51A H70A 3.0583 no 2_565
H51A H70B 3.1334 no 2_565
H51B C68 3.4078 no 2_555
H51B H8A 3.1025 no 1_455
H51B H68A 2.9915 no 2_555
H51B H68B 3.4257 no 2_555
H51B H68C 3.2527 no 2_555
H51B H70A 2.9605 no 2_565
H51C C8 3.5907 no 1_455
H51C C58 3.5531 no 1_565
H51C C63 3.4375 no 2_565
H51C C64 3.2665 no 2_565
H51C H8A 3.2597 no 1_455
H51C H8B 3.1567 no 1_455
H51C H57B 2.9886 no 1_565
H51C H58A 3.5272 no 1_565
H51C H58B 2.9110 no 1_565
H51C H63 3.3762 no 2_565
H51C H64 3.0659 no 2_565
H51C H70A 3.2754 no 2_565
H54A C16 3.2797 no 2_454
H54A C17 3.2197 no 2_454
H54A H16B 2.5620 no 2_454
H54A H17A 2.4109 no 2_454
H54B C8 3.2789 no 1_455
H54B H8A 3.5158 no 1_455
H54B H8C 2.3453 no 1_455
H54B H17A 3.3746 no 2_454
H55A C8 2.9200 no 1_455
H55A C14 3.1357 no 1_455
H55A C15 3.3478 no 1_455
H55A H6 3.2886 no 1_455
H55A H8A 2.5423 no 1_455
H55A H8C 2.4916 no 1_455
H55A H14B 2.2826 no 1_455
H55A H15A 3.5312 no 1_455
H55A H15B 2.8087 no 1_455
H55B C8 3.4628 no 1_455
H55B H6 3.1828 no 1_455
H55B H8A 3.4825 no 1_455
H55B H8C 2.8113 no 1_455
H55B H14B 2.9032 no 1_455
H55B H17A 2.6767 no 2_454
H55B H31C 3.4463 no 1_455
H56A C15 3.5249 no 1_455
H56A C63 3.3489 no 2_555
H56A H3 3.2650 no 1_445
H56A H14B 3.5583 no 1_455
H56A H15A 3.2866 no 1_455
H56A H15B 2.9089 no 1_455
H56A H63 2.5204 no 2_555
H56B C3 3.4182 no 1_445
H56B H3 2.5362 no 1_445
H56B H7A 3.3246 no 1_445
H56B H8B 3.4419 no 1_445
H56B H14B 3.3928 no 1_455
H56B H15A 3.2567 no 1_455
H56B H15B 3.5147 no 1_455
H56B H17A 3.5649 no 2_454
H56B H18B 3.3871 no 2_454
H56B H31B 3.3780 no 1_455
H56B H31C 3.1746 no 1_455
H57A C8 3.5459 no 1_445
H57A C17 3.5449 no 2_454
H57A C18 3.2808 no 2_454
H57A H3 3.5571 no 1_445
H57A H7A 3.0053 no 1_445
H57A H8B 2.7399 no 1_445
H57A H8C 3.5966 no 1_445
H57A H16A 3.1690 no 2_454
H57A H17A 3.2665 no 2_454
H57A H18B 2.3915 no 2_454
H57A H70C 3.4705 no 1_545
H57A H71C 3.0000 no 1_545
H57B C3 3.5479 no 1_445
H57B C8 2.9326 no 1_445
H57B H3 2.7209 no 1_445
H57B H7A 3.3724 no 1_445
H57B H8A 3.4037 no 1_445
H57B H8B 1.9666 no 1_445
H57B H8C 3.2790 no 1_445
H57B H51C 2.9886 no 1_545
H57B H63 3.2817 no 2_555
H57B H64 3.4268 no 2_555
H58A C50 3.4726 no 1_545
H58A C69 3.3016 no 1_545
H58A C70 3.0455 no 1_545
H58A H49 3.0371 no 1_545
H58A H50C 2.8155 no 1_545
H58A H51C 3.5272 no 1_545
H58A H69 2.8278 no 1_545
H58A H70B 3.2636 no 1_545
H58A H70C 2.3215 no 1_545
H58A H71C 3.2746 no 1_545
H58B C49 3.4533 no 1_545
H58B C50 2.8941 no 1_545
H58B H49 3.2980 no 1_545
H58B H50A 3.3111 no 1_545
H58B H50B 3.5314 no 1_545
H58B H50C 1.9661 no 1_545
H58B H51C 2.9110 no 1_545
H58B H63 3.2963 no 2_555
H59A H27C 3.4425 no 3_445
H59A H50C 3.4892 no 1_545
H59A H70B 3.5375 no 1_545
H59A H70C 2.8634 no 1_545
H59B C16 3.1056 no 2_454
H59B H16A 3.0573 no 2_454
H59B H16B 2.3510 no 2_454
H59B H17A 3.3305 no 2_454
H59B H70C 3.0911 no 1_545
H63 C56 3.4641 no 2_554
H63 H15A 3.5776 no 2_454
H63 H15B 2.9919 no 2_454
H63 H51C 3.3762 no 2_564
H63 H56A 2.5204 no 2_554
H63 H57B 3.2817 no 2_554
H63 H58B 3.2963 no 2_554
H64 C3 3.0365 no 2_464
H64 C4 3.4501 no 2_464
H64 H3 2.7499 no 2_464
H64 H4 3.4987 no 2_464
H64 H8A 3.4757 no 2_464
H64 H8B 3.3749 no 2_464
H64 H15A 3.5364 no 2_454
H64 H51C 3.0659 no 2_564
H64 H57B 3.4268 no 2_554
H66 C27 3.3430 no 3_445
H66 H27A 3.5673 no 3_445
H66 H27B 2.9283 no 3_445
H66 H27C 3.0266 no 3_445
H67A H23 3.0009 no 3_455
H67B C48 3.4679 no 2_554
H67B H48A 2.6773 no 2_554
H67B H48B 3.4253 no 2_554
H67B H50B 3.3671 no 2_564
H67B H50C 3.4713 no 2_564
H67C C27 3.3459 no 3_445
H67C C43 3.4009 no 2_554
H67C H27B 2.4270 no 3_445
H67C H27C 3.5348 no 3_445
H67C H43 3.0341 no 2_554
H67C H48A 3.4336 no 2_554
H67C H48B 3.4562 no 2_554
H68A H15B 3.2090 no 2_454
H68A H51B 2.9915 no 2_554
H68B C70 3.0119 no 1_545
H68B H15B 3.0872 no 2_454
H68B H16A 3.4664 no 2_454
H68B H16B 3.0999 no 2_454
H68B H51B 3.4257 no 2_554
H68B H70A 2.9353 no 1_545
H68B H70B 2.9703 no 1_545
H68B H70C 2.6261 no 1_545
H68C C27 3.0508 no 3_445
H68C C43 3.5941 no 2_554
H68C C44 3.1166 no 2_554
H68C H27A 2.8008 no 3_445
H68C H27B 2.5272 no 3_445
H68C H27C 3.4011 no 3_445
H68C H44 2.8843 no 2_554
H68C H51A 3.2452 no 2_554
H68C H51B 3.2527 no 2_554
H68C H70B 3.2701 no 1_545
H69 H8C 3.5032 no 1_455
H69 H58A 2.8278 no 1_565
H70A C51 3.2799 no 2_564
H70A H16A 3.2411 no 2_464
H70A H51A 3.0583 no 2_564
H70A H51B 2.9605 no 2_564
H70A H51C 3.2754 no 2_564
H70A H68B 2.9353 no 1_565
H70B C68 3.5722 no 1_565
H70B H27A 3.3376 no 3_455
H70B H51A 3.1334 no 2_564
H70B H58A 3.2636 no 1_565
H70B H59A 3.5375 no 1_565
H70B H68B 2.9703 no 1_565
H70B H68C 3.2701 no 1_565
H70C C16 3.5168 no 2_464
H70C C58 3.0862 no 1_565
H70C C59 3.1822 no 1_565
H70C C68 3.5277 no 1_565
H70C H16A 2.7183 no 2_464
H70C H16B 3.4567 no 2_464
H70C H57A 3.4705 no 1_565
H70C H58A 2.3215 no 1_565
H70C H59A 2.8634 no 1_565
H70C H59B 3.0911 no 1_565
H70C H68B 2.6261 no 1_565
H71A C11 3.4466 no 2_464
H71A H4 3.5371 no 2_464
H71A H7C 3.4112 no 1_455
H71A H8C 3.1397 no 1_455
H71A H11A 3.1384 no 2_464
H71A H11B 2.8589 no 2_464
H71A H17A 3.3861 no 2_454
H71B N5 3.4776 no 2_464
H71B C3 3.4248 no 2_464
H71B C4 3.2023 no 2_464
H71B H4 3.3564 no 2_464
H71B H11B 3.1742 no 2_464
H71B H14A 3.1166 no 2_464
H71B H16A 3.3276 no 2_464
H71B H19B 2.9082 no 2_464
H71C C19 3.5868 no 2_464
H71C H7C 3.2447 no 1_455
H71C H8C 3.2108 no 1_455
H71C H11B 3.0981 no 2_464
H71C H16A 2.8740 no 2_464
H71C H18B 2.9898 no 2_464
H71C H19B 2.8347 no 2_464
H71C H57A 3.0000 no 1_565
H71C H58A 3.2746 no 1_565
H12 H10B 3.4024 no 1_545
H13 H4 3.5769 no 1_545
H52 H50C 3.4601 no 1_545

loop_
_geom_torsion_atom_site_label_1
_geom_torsion_atom_site_label_2
_geom_torsion_atom_site_label_3
_geom_torsion_atom_site_label_4
_geom_torsion
_geom_torsion_publ_flag
Cl1 Ir1 C1 N2 -90.5(14) no
Cl1 Ir1 C1 N5 85.7(12) no
Cl1 Ir1 C12 C13 169.8(10) no
Cl1 Ir1 C12 C19 -71(4) no
Cl1 Ir1 C13 C12 -170.1(10) no
Cl1 Ir1 C13 C14 76(2) no
Cl1 Ir1 C21 N22 -91.1(14) no
Cl1 Ir1 C21 N25 92.0(15) no
C1 Ir1 C12 C13 -90.5(11) no
C1 Ir1 C12 C19 29(3) no
C12 Ir1 C1 N2 109.4(17) no
C12 Ir1 C1 N5 -74.4(16) no
C1 Ir1 C13 C12 96.0(10) no
C1 Ir1 C13 C14 -18(2) no
C13 Ir1 C1 N2 68.7(16) no
C13 Ir1 C1 N5 -115.2(15) no
C12 Ir1 C13 C12 -0.0(10) no
C12 Ir1 C13 C14 -114(2) no
C13 Ir1 C12 C13 -0.0(8) no
C13 Ir1 C12 C19 119(4) no
C12 Ir1 C21 N22 69.3(17) no
C12 Ir1 C21 N25 -107.6(18) no
C21 Ir1 C12 C13 91.8(11) no
C21 Ir1 C12 C19 -149(3) no
C13 Ir1 C21 N22 109.6(16) no
C13 Ir1 C21 N25 -67.3(17) no
C21 Ir1 C13 C12 -86.3(10) no
C21 Ir1 C13 C14 160.1(19) no
Cl2 Ir2 C41 N42 -89(3) no
Cl2 Ir2 C41 N45 80(3) no
Cl2 Ir2 C53 C52 -162.1(9) no
Cl2 Ir2 C53 C54 87(3) no
Cl2 Ir2 C61 N62 85.0(19) no
Cl2 Ir2 C61 N65 -86(2) no
C41 Ir2 C52 C53 88.5(14) no
C41 Ir2 C52 C59 -152(3) no
C52 Ir2 C41 N42 74(3) no
C52 Ir2 C41 N45 -117(3) no
C41 Ir2 C53 C52 -87.1(11) no
C41 Ir2 C53 C54 162(2) no
C53 Ir2 C41 N42 114(3) no
C53 Ir2 C41 N45 -76(3) no
C52 Ir2 C53 C52 -0.0(12) no
C52 Ir2 C53 C54 -111(3) no
C53 Ir2 C52 C53 -0.0(11) no
C53 Ir2 C52 C59 120(3) no
C52 Ir2 C61 N62 -77(2) no
C52 Ir2 C61 N65 111(3) no
C61 Ir2 C52 C53 -92.4(13) no
C61 Ir2 C52 C59 27(3) no
C53 Ir2 C61 N62 -118(2) no
C53 Ir2 C61 N65 71(3) no
C61 Ir2 C53 C52 94.6(11) no
C61 Ir2 C53 C54 -17(2) no
C1 N2 C3 C4 4(3) no
C3 N2 C1 Ir1 174.3(15) no
C3 N2 C1 N5 -2.5(18) no
C1 N2 C6 C7 98(3) no
C1 N2 C6 C8 -138.1(17) no
C6 N2 C1 Ir1 5(3) no
C6 N2 C1 N5 -171.4(15) no
C3 N2 C6 C7 -69(3) no
C3 N2 C6 C8 55(3) no
C6 N2 C3 C4 171.6(17) no
C1 N5 C4 C3 2(2) no
C4 N5 C1 Ir1 -176.4(14) no
C4 N5 C1 N2 0.6(18) no
C1 N5 C9 C10 -104.0(19) no
C1 N5 C9 C11 133.4(16) no
C9 N5 C1 Ir1 -5(3) no
C9 N5 C1 N2 172.0(15) no
C4 N5 C9 C10 66(3) no
C4 N5 C9 C11 -57(3) no
C9 N5 C4 C3 -169.7(16) no
C21 N22 C23 C24 0.3(19) no
C23 N22 C21 Ir1 -178.3(14) no
C23 N22 C21 N25 -0.7(18) no
C21 N22 C26 C27 118.7(18) no
C21 N22 C26 C28 -118.2(19) no
C26 N22 C21 Ir1 1(3) no
C26 N22 C21 N25 179.0(15) no
C23 N22 C26 C27 -62(3) no
C23 N22 C26 C28 61(2) no
C26 N22 C23 C24 -179.4(15) no
C21 N25 C24 C23 -1(2) no
C24 N25 C21 Ir1 178.4(14) no
C24 N25 C21 N22 0.9(18) no
C21 N25 C29 C30 -102(2) no
C21 N25 C29 C31 127.3(18) no
C29 N25 C21 Ir1 -4(3) no
C29 N25 C21 N22 178.1(16) no
C24 N25 C29 C30 75(3) no
C24 N25 C29 C31 -56(3) no
C29 N25 C24 C23 -177.9(16) no
C41 N42 C43 C44 -2(3) no
C43 N42 C41 Ir2 176(3) no
C43 N42 C41 N45 4(3) no
C41 N42 C46 C47 103(3) no
C41 N42 C46 C48 -135(3) no
C46 N42 C41 Ir2 -3(4) no
C46 N42 C41 N45 -174(2) no
C43 N42 C46 C47 -75(3) no
C43 N42 C46 C48 47(3) no
C46 N42 C43 C44 176(2) no
C41 N45 C44 C43 4(4) no
C44 N45 C41 Ir2 -177(3) no
C44 N45 C41 N42 -5(3) no
C41 N45 C49 C50 -113(3) no
C41 N45 C49 C51 128(3) no
C49 N45 C41 Ir2 1(4) no
C49 N45 C41 N42 173(3) no
C44 N45 C49 C50 64(4) no
C44 N45 C49 C51 -55(4) no
C49 N45 C44 C43 -174(3) no
C61 N62 C63 C64 1(3) no
C63 N62 C61 Ir2 -175.4(19) no
C63 N62 C61 N65 -3(3) no
C61 N62 C66 C67 -98(3) no
C61 N62 C66 C68 135(3) no
C66 N62 C61 Ir2 -1(4) no
C66 N62 C61 N65 172(2) no
C63 N62 C66 C67 76(3) no
C63 N62 C66 C68 -51(4) no
C66 N62 C63 C64 -174.0(19) no
C61 N65 C64 C63 -3(3) no
C64 N65 C61 Ir2 176(2) no
C64 N65 C61 N62 4(3) no
C61 N65 C69 C70 104(3) no
C61 N65 C69 C71 -137(3) no
C69 N65 C61 Ir2 6(4) no
C69 N65 C61 N62 -166.6(19) no
C64 N65 C69 C70 -65(3) no
C64 N65 C69 C71 53(3) no
C69 N65 C64 C63 167.3(18) no
N2 C3 C4 N5 -3(3) no
Ir1 C12 C13 Ir1 0.00(3) no
Ir1 C12 C13 C14 115.5(15) no
Ir1 C12 C19 C18 -175(2) no
C13 C12 C19 C18 -86(4) no
C19 C12 C13 Ir1 -118(3) no
C19 C12 C13 C14 -3(3) no
Ir1 C13 C14 C15 167.8(17) no
C12 C13 C14 C15 85(3) no
C13 C14 C15 C16 -79(3) no
C14 C15 C16 C17 73(3) no
C15 C16 C17 C18 -102(3) no
C16 C17 C18 C19 59(3) no
C17 C18 C19 C12 45(4) no
N22 C23 C24 N25 0.3(19) no
N42 C43 C44 N45 -1(3) no
Ir2 C52 C53 Ir2 -0.00(3) no
Ir2 C52 C53 C54 117(3) no
Ir2 C52 C59 C58 -179.4(17) no
C53 C52 C59 C58 -94(4) no
C59 C52 C53 Ir2 -116(5) no
C59 C52 C53 C54 1(6) no
Ir2 C53 C54 C55 179.5(17) no
C52 C53 C54 C55 95(4) no
C53 C54 C55 C56 -63(3) no
C54 C55 C56 C57 -28(5) no
C55 C56 C57 C58 56(6) no
C56 C57 C58 C59 -41(5) no
C57 C58 C59 C52 82(4) no
N62 C63 C64 N65 1(3) no
